data_4130306
loop_
_publ_author_name
'Sakamoto, Ryota'
'Iwashima, Toshiki'
'K\"ogel, Julius F'
'Kusaka, Shinpei'
'Tsuchiya, Mizuho'
'Kitagawa, Yasutaka'
'Nishihara, Hiroshi'

_publ_section_title
;
 Dissymmetric Bis(dipyrrinato)zinc(II) Complexes: Rich Variety and Bright
 Red to Near-Infrared Luminescence with a Large Pseudo-Stokes Shift.
;
_journal_issue 17
_journal_name_full 'Journal of the American Chemical Society'
_journal_page_first 5666
_journal_page_last 5677
_journal_paper_doi 10.1021/jacs.6b02128
_journal_volume 138
_journal_year 2016
_chemical_formula_moiety 'C67 H72 Cl2 N4 O4 Zn'
_chemical_formula_sum 'C67 H72 Cl2 N4 O4 Zn'
_chemical_formula_weight 1133.62
_space_group_IT_number 2
_space_group_name_Hall '-P 1'
_space_group_name_H-M_alt 'P -1'
_symmetry_cell_setting triclinic
_symmetry_Int_Tables_number 2
_symmetry_space_group_name_Hall '-P 1'
_symmetry_space_group_name_H-M 'P -1'
_atom_sites_solution_hydrogens geom
_atom_sites_solution_primary direct
_atom_sites_solution_secondary difmap
_cell_angle_alpha 77.601(9)
_cell_angle_beta 71.245(9)
_cell_angle_gamma 79.726(9)
_cell_formula_units_Z 2
_cell_length_a 14.397(4)
_cell_length_b 14.582(4)
_cell_length_c 14.950(4)
_cell_measurement_reflns_used 7041
_cell_measurement_temperature 113
_cell_measurement_theta_max 27.48
_cell_measurement_theta_min 3.00
_cell_volume 2882.2(14)
_computing_cell_refinement CrystalClear
_computing_data_collection 'CrystalClear (Rigaku/MSC Inc., 2006)'
_computing_data_reduction CrystalClear
_computing_molecular_graphics 'CrystalStructure 4.0'
_computing_publication_material 'CrystalStructure 4.0 (Rigaku, 2010)'
_computing_structure_refinement 'SHELXL97 (Sheldrick, 2008)'
_computing_structure_solution 'SIR92 (Altomare, et al., 1994)'
_diffrn_ambient_temperature 113
_diffrn_detector_area_resol_mean 7.111
_diffrn_measured_fraction_theta_full 0.980
_diffrn_measured_fraction_theta_max 0.980
_diffrn_measurement_device_type 'Rigaku Saturn724'
_diffrn_measurement_method \w
_diffrn_radiation_type 'Mo K\a'
_diffrn_radiation_wavelength 0.71070
_diffrn_reflns_av_R_equivalents 0.0327
_diffrn_reflns_limit_h_max 13
_diffrn_reflns_limit_h_min -17
_diffrn_reflns_limit_k_max 17
_diffrn_reflns_limit_k_min -17
_diffrn_reflns_limit_l_max 17
_diffrn_reflns_limit_l_min -15
_diffrn_reflns_number 19194
_diffrn_reflns_theta_full 25.00
_diffrn_reflns_theta_max 25.00
_diffrn_standards_number 0
_exptl_absorpt_coefficient_mu 0.572
_exptl_absorpt_correction_T_max 0.989
_exptl_absorpt_correction_T_min 0.903
_exptl_absorpt_correction_type numerical
_exptl_absorpt_process_details 'NUMABS (Rigaku, 1999)'
_exptl_crystal_colour blue
_exptl_crystal_density_diffrn 1.306
_exptl_crystal_density_method 'not measured'
_exptl_crystal_description platelet
_exptl_crystal_F_000 1196.00
_exptl_crystal_size_max 0.400
_exptl_crystal_size_mid 0.140
_exptl_crystal_size_min 0.020
_refine_diff_density_max 0.610
_refine_diff_density_min -0.860
_refine_ls_extinction_method none
_refine_ls_goodness_of_fit_ref 1.068
_refine_ls_hydrogen_treatment constr
_refine_ls_number_parameters 703
_refine_ls_number_reflns 9964
_refine_ls_number_restraints 0
_refine_ls_R_factor_gt 0.0615
_refine_ls_shift/su_max 0.000
_refine_ls_structure_factor_coef Fsqd
_refine_ls_weighting_details 'w = 1/[\s^2^(Fo^2^)+(0.0687P)^2^+5.4388P] where P=(Fo^2^+2Fc^2^)/3'
_refine_ls_weighting_scheme calc
_refine_ls_wR_factor_ref 0.1649
_reflns_number_gt 7621
_reflns_number_total 9968
_reflns_threshold_expression F^2^>2.0\s(F^2^)
_cod_data_source_file ja6b02128_si_002.cif
_cod_data_source_block 1e-CH2Cl2
_cod_original_cell_volume 2882.3(12)
_cod_database_code 4130306

loop_
_symmetry_equiv_pos_site_id
_symmetry_equiv_pos_as_xyz
1 +X,+Y,+Z
2 -X,-Y,-Z

loop_
_atom_site_label
_atom_site_type_symbol
_atom_site_fract_x
_atom_site_fract_y
_atom_site_fract_z
_atom_site_U_iso_or_equiv
_atom_site_adp_type
_atom_site_occupancy
_atom_site_symmetry_multiplicity
_atom_site_calc_flag
_atom_site_refinement_flags
Zn1 Zn 0.74786(3) 1.05645(3) 0.97472(3) 0.02103(14) Uani 1.0 2 d .
Cl2 Cl 0.71731(10) 0.92442(8) 0.66088(10) 0.0518(4) Uani 1.0 2 d .
Cl3 Cl 0.81687(15) 0.86986(12) 0.47202(13) 0.0867(6) Uani 1.0 2 d .
O4 O 0.3324(3) 0.8862(2) 1.5837(2) 0.0367(7) Uani 1.0 2 d .
O6 O 1.2231(2) 0.80970(19) 0.4653(2) 0.0339(7) Uani 1.0 2 d .
O10 O 0.4775(3) 0.5666(3) 1.6248(3) 0.0439(8) Uani 1.0 2 d .
O11 O 1.2035(3) 0.4819(2) 0.5066(3) 0.0419(8) Uani 1.0 2 d .
N5 N 0.8263(3) 0.9712(2) 1.0529(3) 0.0233(7) Uani 1.0 2 d .
N8 N 0.6763(3) 0.9566(2) 0.9659(2) 0.0213(7) Uani 1.0 2 d .
N9 N 0.6827(3) 1.1673(2) 1.0376(2) 0.0207(7) Uani 1.0 2 d .
N79 N 0.8089(3) 1.1330(2) 0.8503(2) 0.0208(7) Uani 1.0 2 d .
C7 C 0.7563(3) 0.8248(3) 1.0627(3) 0.0171(8) Uani 1.0 2 d .
C13 C 0.6166(3) 0.9641(3) 0.9122(3) 0.0240(9) Uani 1.0 2 d .
C14 C 0.8607(3) 0.8465(3) 1.1656(3) 0.0251(9) Uani 1.0 2 d .
C15 C 0.6966(3) 0.8591(3) 1.0009(3) 0.0212(8) Uani 1.0 2 d .
C16 C 0.6667(3) 1.4380(3) 0.8204(3) 0.0252(9) Uani 1.0 2 d .
C17 C 0.8650(3) 1.2601(3) 0.7356(3) 0.0215(8) Uani 1.0 2 d .
C18 C 0.7447(3) 1.2899(3) 0.8994(3) 0.0191(8) Uani 1.0 2 d .
C19 C 0.8914(3) 1.3558(3) 0.6806(3) 0.0298(9) Uani 1.0 2 d .
C20 C 0.8036(3) 1.2318(3) 0.8328(3) 0.0196(8) Uani 1.0 2 d .
C21 C 0.6886(3) 1.2618(3) 0.9946(3) 0.0196(8) Uani 1.0 2 d .
C22 C 1.0456(3) 0.8437(3) 0.5981(3) 0.0301(9) Uani 1.0 2 d .
C23 C 0.8659(3) 0.7541(3) 1.2332(3) 0.0310(10) Uani 1.0 2 d .
C24 C 0.9035(3) 1.1787(3) 0.6987(3) 0.0216(8) Uani 1.0 2 d .
C25 C 0.6671(4) 1.5340(3) 0.7800(3) 0.0305(10) Uani 1.0 2 d .
C26 C 0.5952(3) 0.8740(3) 0.9100(3) 0.0264(9) Uani 1.0 2 d .
C27 C 1.0678(4) 0.5793(3) 0.6041(4) 0.0347(10) Uani 1.0 2 d .
C28 C 0.8682(3) 1.1016(3) 0.7703(3) 0.0222(8) Uani 1.0 2 d .
C29 C 0.7641(3) 0.7196(3) 1.0985(3) 0.0211(8) Uani 1.0 2 d .
C30 C 0.8445(3) 0.6614(3) 1.0519(3) 0.0256(9) Uani 1.0 2 d .
C31 C 0.6001(3) 0.7416(3) 1.2267(3) 0.0322(10) Uani 1.0 2 d .
C32 C 0.8889(3) 1.0021(3) 0.7639(3) 0.0249(9) Uani 1.0 2 d .
C33 C 0.8907(4) 1.3988(3) 0.9129(4) 0.0359(10) Uani 1.0 2 d .
C34 C 0.9779(3) 0.8706(3) 0.6759(3) 0.0279(9) Uani 1.0 2 d .
C35 C 0.7412(3) 1.3941(3) 0.8615(3) 0.0207(8) Uani 1.0 2 d .
C36 C 0.6259(3) 1.1650(3) 1.1297(3) 0.0208(8) Uani 1.0 2 d .
C37 C 0.7835(3) 0.5250(3) 1.1686(3) 0.0280(9) Uani 1.0 2 d .
C38 C 0.6441(3) 0.8081(3) 0.9650(3) 0.0233(8) Uani 1.0 2 d .
C39 C 0.5925(3) 1.2586(3) 1.1477(3) 0.0237(8) Uani 1.0 2 d .
C40 C 1.1762(3) 0.7320(3) 0.5090(3) 0.0282(9) Uani 1.0 2 d .
C41 C 0.7035(3) 0.5842(3) 1.2131(3) 0.0302(9) Uani 1.0 2 d .
C42 C 0.5886(3) 1.3829(3) 0.8176(3) 0.0307(10) Uani 1.0 2 d .
C43 C 0.6915(3) 0.6808(3) 1.1786(3) 0.0254(9) Uani 1.0 2 d .
C44 C 0.9212(3) 0.7018(3) 0.9624(3) 0.0314(10) Uani 1.0 2 d .
C45 C 0.8810(3) 0.9985(3) 1.0976(3) 0.0261(9) Uani 1.0 2 d .
C46 C 0.5508(3) 1.0611(3) 1.2834(3) 0.0285(9) Uani 1.0 2 d .
C47 C 0.6133(3) 1.4255(3) 1.0582(3) 0.0287(9) Uani 1.0 2 d .
C48 C 0.5728(4) 0.7781(4) 1.4617(3) 0.0382(11) Uani 1.0 2 d .
C49 C 0.8120(3) 1.4461(3) 0.8660(3) 0.0250(9) Uani 1.0 2 d .
C50 C 0.7951(4) 0.4200(3) 1.2071(4) 0.0378(11) Uani 1.0 2 d .
C51 C 0.4917(4) 0.8460(3) 1.4836(3) 0.0328(10) Uani 1.0 2 d .
C52 C 0.4090(4) 0.8171(3) 1.5610(3) 0.0314(10) Uani 1.0 2 d .
C53 C 0.9528(3) 0.9685(3) 0.6863(3) 0.0266(9) Uani 1.0 2 d .
C54 C 0.8110(3) 0.8763(3) 1.0922(3) 0.0216(8) Uani 1.0 2 d .
C55 C 0.6306(3) 1.3198(3) 1.0655(3) 0.0216(8) Uani 1.0 2 d .
C56 C 0.6385(3) 0.7028(3) 0.9799(3) 0.0291(9) Uani 1.0 2 d .
C57 C 1.3116(4) 0.7987(3) 0.3872(3) 0.0348(10) Uani 1.0 2 d .
C58 C 0.5494(4) 0.9670(3) 1.3404(3) 0.0305(10) Uani 1.0 2 d .
C59 C 0.5732(4) 0.6841(4) 1.5074(4) 0.0394(11) Uani 1.0 2 d .
C60 C 0.8531(3) 0.5649(3) 1.0878(3) 0.0266(9) Uani 1.0 2 d .
C61 C 0.4881(3) 0.9419(3) 1.4279(3) 0.0298(9) Uani 1.0 2 d .
C62 C 0.2525(4) 0.8631(4) 1.6675(4) 0.0395(11) Uani 1.0 2 d .
C63 C 0.8098(3) 1.5405(3) 0.8248(3) 0.0309(10) Uani 1.0 2 d .
C64 C 1.0324(4) 0.6696(3) 0.6229(3) 0.0323(10) Uani 1.0 2 d .
C65 C 0.4078(4) 0.7239(3) 1.6061(3) 0.0358(10) Uani 1.0 2 d .
C66 C 1.1589(3) 0.5660(3) 0.5362(3) 0.0316(10) Uani 1.0 2 d .
C67 C 0.5789(3) 1.0577(3) 0.8643(3) 0.0291(9) Uani 1.0 2 d .
C68 C 0.9028(3) 0.9234(3) 1.1673(3) 0.0273(9) Uani 1.0 2 d .
C69 C 1.0826(3) 0.7480(3) 0.5786(3) 0.0292(9) Uani 1.0 2 d .
C70 C 0.6119(3) 1.0759(3) 1.1929(3) 0.0247(9) Uani 1.0 2 d .
C71 C 0.9119(3) 1.0957(3) 1.0733(3) 0.0304(9) Uani 1.0 2 d .
C72 C 0.7376(4) 1.5859(3) 0.7808(3) 0.0347(10) Uani 1.0 2 d .
C73 C 0.7368(4) 1.6894(3) 0.7350(4) 0.0471(13) Uani 1.0 2 d .
C74 C 0.4879(4) 0.6573(3) 1.5780(3) 0.0351(10) Uani 1.0 2 d .
C75 C 1.2133(3) 0.6423(3) 0.4894(3) 0.0320(10) Uani 1.0 2 d .
C76 C 0.7927(4) 0.9561(4) 0.5473(4) 0.0519(14) Uani 1.0 2 d .
C77 C 0.5571(4) 0.4955(4) 1.5918(4) 0.0446(12) Uani 1.0 2 d .
C78 C 1.1460(4) 0.4071(4) 0.5345(4) 0.0449(12) Uani 1.0 2 d .
H19A H 0.9338 1.3494 0.6157 0.0358 Uiso 1.0 2 calc R
H19B H 0.9268 1.3825 0.7133 0.0358 Uiso 1.0 2 calc R
H19C H 0.8310 1.3978 0.6771 0.0358 Uiso 1.0 2 calc R
H22 H 1.0731 0.8933 0.5493 0.0361 Uiso 1.0 2 calc R
H23A H 0.8348 0.7649 1.2994 0.0372 Uiso 1.0 2 calc R
H23B H 0.9352 0.7280 1.2250 0.0372 Uiso 1.0 2 calc R
H23C H 0.8311 0.7094 1.2193 0.0372 Uiso 1.0 2 calc R
H24 H 0.9463 1.1746 0.6359 0.0259 Uiso 1.0 2 calc R
H25 H 0.6171 1.5642 0.7511 0.0366 Uiso 1.0 2 calc R
H26 H 0.5543 0.8611 0.8764 0.0317 Uiso 1.0 2 calc R
H27 H 1.0310 0.5277 0.6367 0.0416 Uiso 1.0 2 calc R
H31A H 0.5965 0.7380 1.2939 0.0386 Uiso 1.0 2 calc R
H31B H 0.5414 0.7189 1.2234 0.0386 Uiso 1.0 2 calc R
H31C H 0.6031 0.8074 1.1939 0.0386 Uiso 1.0 2 calc R
H32 H 0.8560 0.9584 0.8166 0.0299 Uiso 1.0 2 calc R
H33A H 0.8868 1.4309 0.9654 0.0431 Uiso 1.0 2 calc R
H33B H 0.9559 1.4023 0.8654 0.0431 Uiso 1.0 2 calc R
H33C H 0.8805 1.3324 0.9382 0.0431 Uiso 1.0 2 calc R
H34 H 0.9456 0.8240 0.7255 0.0335 Uiso 1.0 2 calc R
H39 H 0.5509 1.2759 1.2067 0.0285 Uiso 1.0 2 calc R
H41 H 0.6555 0.5583 1.2688 0.0362 Uiso 1.0 2 calc R
H42A H 0.5520 1.3569 0.8831 0.0369 Uiso 1.0 2 calc R
H42B H 0.6200 1.3311 0.7816 0.0369 Uiso 1.0 2 calc R
H42C H 0.5428 1.4249 0.7862 0.0369 Uiso 1.0 2 calc R
H44A H 0.9516 0.7493 0.9774 0.0377 Uiso 1.0 2 calc R
H44B H 0.8893 0.7313 0.9126 0.0377 Uiso 1.0 2 calc R
H44C H 0.9721 0.6509 0.9394 0.0377 Uiso 1.0 2 calc R
H46 H 0.5086 1.1126 1.3099 0.0341 Uiso 1.0 2 calc R
H47A H 0.6769 1.4512 1.0335 0.0344 Uiso 1.0 2 calc R
H47B H 0.5783 1.4418 1.1218 0.0344 Uiso 1.0 2 calc R
H47C H 0.5734 1.4524 1.0145 0.0344 Uiso 1.0 2 calc R
H48 H 0.6309 0.7967 1.4133 0.0459 Uiso 1.0 2 calc R
H50A H 0.7381 0.3921 1.2069 0.0453 Uiso 1.0 2 calc R
H50B H 0.7990 0.4102 1.2728 0.0453 Uiso 1.0 2 calc R
H50C H 0.8556 0.3897 1.1666 0.0453 Uiso 1.0 2 calc R
H53 H 0.9839 1.0136 0.6341 0.0319 Uiso 1.0 2 calc R
H56A H 0.7053 0.6697 0.9592 0.0349 Uiso 1.0 2 calc R
H56B H 0.5988 0.6910 0.9421 0.0349 Uiso 1.0 2 calc R
H56C H 0.6079 0.6797 1.0479 0.0349 Uiso 1.0 2 calc R
H57A H 1.2964 0.7768 0.3365 0.0418 Uiso 1.0 2 calc R
H57B H 1.3607 0.7523 0.4101 0.0418 Uiso 1.0 2 calc R
H57C H 1.3380 0.8597 0.3618 0.0418 Uiso 1.0 2 calc R
H58 H 0.5964 0.9185 1.3129 0.0366 Uiso 1.0 2 calc R
H59 H 0.6300 0.6396 1.4908 0.0473 Uiso 1.0 2 calc R
H60 H 0.9081 0.5252 1.0560 0.0319 Uiso 1.0 2 calc R
H61 H 0.4394 0.9891 1.4557 0.0358 Uiso 1.0 2 calc R
H62A H 0.2780 0.8389 1.7225 0.0474 Uiso 1.0 2 calc R
H62B H 0.2190 0.8147 1.6579 0.0474 Uiso 1.0 2 calc R
H62C H 0.2055 0.9199 1.6796 0.0474 Uiso 1.0 2 calc R
H63 H 0.8587 1.5756 0.8263 0.0370 Uiso 1.0 2 calc R
H64 H 0.9697 0.6788 0.6689 0.0387 Uiso 1.0 2 calc R
H65 H 0.3514 0.7054 1.6569 0.0429 Uiso 1.0 2 calc R
H67A H 0.6305 1.1000 0.8427 0.0349 Uiso 1.0 2 calc R
H67B H 0.5207 1.0854 0.9099 0.0349 Uiso 1.0 2 calc R
H67C H 0.5608 1.0490 0.8091 0.0349 Uiso 1.0 2 calc R
H68 H 0.9403 0.9255 1.2086 0.0328 Uiso 1.0 2 calc R
H70 H 0.6497 1.0215 1.1684 0.0296 Uiso 1.0 2 calc R
H71A H 0.8530 1.1424 1.0841 0.0365 Uiso 1.0 2 calc R
H71B H 0.9512 1.1075 1.0058 0.0365 Uiso 1.0 2 calc R
H71C H 0.9515 1.1008 1.1140 0.0365 Uiso 1.0 2 calc R
H73A H 0.6743 1.7247 0.7661 0.0565 Uiso 1.0 2 calc R
H73B H 0.7438 1.6954 0.6666 0.0565 Uiso 1.0 2 calc R
H73C H 0.7918 1.7150 0.7425 0.0565 Uiso 1.0 2 calc R
H75 H 1.2760 0.6321 0.4438 0.0384 Uiso 1.0 2 calc R
H76A H 0.8563 0.9687 0.5516 0.0623 Uiso 1.0 2 calc R
H76B H 0.7619 1.0157 0.5171 0.0623 Uiso 1.0 2 calc R
H77A H 0.6182 0.5103 1.5982 0.0535 Uiso 1.0 2 calc R
H77B H 0.5657 0.4941 1.5243 0.0535 Uiso 1.0 2 calc R
H77C H 0.5418 0.4336 1.6302 0.0535 Uiso 1.0 2 calc R
H78A H 1.1265 0.3897 0.6045 0.0539 Uiso 1.0 2 calc R
H78B H 1.1845 0.3527 0.5057 0.0539 Uiso 1.0 2 calc R
H78C H 1.0869 0.4266 0.5130 0.0539 Uiso 1.0 2 calc R

loop_
_atom_site_aniso_label
_atom_site_aniso_U_11
_atom_site_aniso_U_22
_atom_site_aniso_U_33
_atom_site_aniso_U_12
_atom_site_aniso_U_13
_atom_site_aniso_U_23
Zn1 0.0249(3) 0.0151(3) 0.0208(3) -0.00419(16) -0.00383(18) -0.00120(16)
Cl2 0.0526(8) 0.0346(7) 0.0613(8) -0.0037(6) -0.0136(7) 0.0004(6)
Cl3 0.1066(14) 0.0603(10) 0.0816(12) -0.0220(10) 0.0036(10) -0.0261(9)
O4 0.0381(18) 0.0392(18) 0.0279(16) -0.0096(14) -0.0036(13) -0.0005(13)
O6 0.0354(17) 0.0275(15) 0.0327(16) -0.0106(13) 0.0048(13) -0.0095(13)
O10 0.0438(19) 0.0347(18) 0.0418(19) -0.0084(15) -0.0054(15) 0.0091(14)
O11 0.0423(19) 0.0238(16) 0.053(2) -0.0049(14) -0.0026(16) -0.0097(14)
N5 0.0237(18) 0.0193(16) 0.0264(17) -0.0078(13) -0.0054(14) -0.0014(13)
N8 0.0221(17) 0.0196(16) 0.0200(16) -0.0009(13) -0.0041(13) -0.0032(13)
N9 0.0245(17) 0.0175(16) 0.0188(16) -0.0065(13) -0.0058(13) 0.0022(12)
N79 0.0197(16) 0.0186(16) 0.0234(17) 0.0003(12) -0.0046(13) -0.0068(13)
C7 0.0113(17) 0.0150(17) 0.0218(19) -0.0018(13) -0.0020(14) -0.0010(14)
C13 0.025(2) 0.0201(19) 0.024(2) -0.0016(15) -0.0069(17) -0.0010(16)
C14 0.028(3) 0.023(2) 0.023(2) -0.0052(16) -0.0075(17) 0.0001(16)
C15 0.024(2) 0.0173(18) 0.0200(19) -0.0056(15) -0.0025(15) -0.0012(15)
C16 0.028(3) 0.0187(19) 0.024(2) -0.0007(16) -0.0024(16) -0.0021(15)
C17 0.020(2) 0.0229(19) 0.0198(19) -0.0042(15) -0.0061(15) 0.0020(15)
C18 0.023(2) 0.0150(18) 0.0198(19) -0.0054(14) -0.0082(15) 0.0007(14)
C19 0.033(3) 0.022(2) 0.024(2) -0.0075(17) 0.0043(17) 0.0014(16)
C20 0.024(2) 0.0143(17) 0.0198(19) -0.0056(14) -0.0062(15) 0.0004(14)
C21 0.022(2) 0.0176(18) 0.0205(19) -0.0019(14) -0.0065(15) -0.0046(15)
C22 0.033(3) 0.023(2) 0.031(3) -0.0019(17) -0.0051(18) -0.0057(17)
C23 0.033(3) 0.029(3) 0.032(3) -0.0060(18) -0.0155(19) 0.0037(18)
C24 0.022(2) 0.0230(19) 0.0187(18) -0.0044(15) -0.0040(15) -0.0023(15)
C25 0.040(3) 0.020(2) 0.023(2) 0.0021(17) -0.0047(18) 0.0013(16)
C26 0.029(3) 0.024(2) 0.031(3) -0.0059(17) -0.0121(18) -0.0072(17)
C27 0.038(3) 0.025(3) 0.040(3) -0.0069(18) -0.010(2) -0.0036(19)
C28 0.0187(19) 0.0212(19) 0.028(2) 0.0001(15) -0.0077(16) -0.0081(16)
C29 0.023(2) 0.0155(18) 0.028(2) -0.0052(15) -0.0120(16) 0.0005(15)
C30 0.029(3) 0.0205(19) 0.029(3) -0.0066(16) -0.0117(18) -0.0002(16)
C31 0.032(3) 0.024(2) 0.033(3) -0.0061(17) 0.0015(18) -0.0035(17)
C32 0.027(3) 0.022(2) 0.026(2) -0.0054(16) -0.0085(17) -0.0007(16)
C33 0.035(3) 0.031(3) 0.045(3) -0.0096(19) -0.012(2) -0.008(2)
C34 0.030(3) 0.025(2) 0.029(3) -0.0046(17) -0.0072(18) -0.0059(17)
C35 0.026(2) 0.0144(18) 0.0169(18) -0.0019(15) -0.0018(15) -0.0011(14)
C36 0.023(2) 0.0233(19) 0.0167(18) -0.0081(15) -0.0047(15) -0.0018(15)
C37 0.035(3) 0.0179(19) 0.031(3) -0.0043(16) -0.0135(18) 0.0021(16)
C38 0.024(2) 0.0172(18) 0.026(2) -0.0055(15) -0.0018(16) -0.0051(15)
C39 0.027(2) 0.024(2) 0.0189(19) -0.0029(16) -0.0045(16) -0.0058(15)
C40 0.033(3) 0.024(2) 0.028(3) -0.0077(17) -0.0067(18) -0.0049(17)
C41 0.035(3) 0.022(2) 0.032(3) -0.0108(17) -0.0088(19) 0.0024(17)
C42 0.028(3) 0.026(2) 0.038(3) -0.0021(17) -0.0123(19) -0.0022(18)
C43 0.027(3) 0.0210(19) 0.028(2) -0.0084(16) -0.0082(17) 0.0006(16)
C44 0.028(3) 0.023(2) 0.038(3) -0.0043(17) -0.0036(19) -0.0020(18)
C45 0.024(2) 0.023(2) 0.030(3) -0.0064(16) -0.0042(17) -0.0046(17)
C46 0.035(3) 0.024(2) 0.027(2) -0.0102(17) -0.0071(18) -0.0032(17)
C47 0.037(3) 0.019(2) 0.026(2) 0.0007(17) -0.0035(18) -0.0057(16)
C48 0.042(3) 0.040(3) 0.031(3) -0.015(2) -0.009(2) 0.004(2)
C49 0.026(2) 0.022(2) 0.026(2) -0.0077(16) -0.0024(17) -0.0052(16)
C50 0.041(3) 0.019(2) 0.050(3) -0.0042(18) -0.014(3) 0.0043(19)
C51 0.041(3) 0.033(3) 0.025(3) -0.0126(19) -0.0106(19) 0.0002(18)
C52 0.037(3) 0.035(3) 0.024(2) -0.0131(19) -0.0106(18) -0.0004(18)
C53 0.029(3) 0.024(2) 0.026(2) -0.0028(16) -0.0056(17) -0.0071(16)
C54 0.026(2) 0.0155(18) 0.0216(19) -0.0044(15) -0.0060(16) 0.0009(15)
C55 0.022(2) 0.0173(18) 0.024(2) -0.0013(15) -0.0050(16) -0.0042(15)
C56 0.035(3) 0.021(2) 0.036(3) -0.0085(17) -0.0145(19) -0.0039(17)
C57 0.035(3) 0.034(3) 0.032(3) -0.0120(19) 0.0008(19) -0.0077(19)
C58 0.041(3) 0.029(3) 0.021(2) -0.0116(18) -0.0046(18) -0.0030(17)
C59 0.039(3) 0.042(3) 0.033(3) -0.008(2) -0.007(2) -0.002(2)
C60 0.026(2) 0.0176(19) 0.037(3) 0.0010(16) -0.0116(18) -0.0060(17)
C61 0.036(3) 0.030(3) 0.021(2) -0.0144(18) -0.0038(18) 0.0013(17)
C62 0.033(3) 0.047(3) 0.036(3) -0.013(2) -0.008(2) 0.002(2)
C63 0.033(3) 0.024(2) 0.032(3) -0.0119(18) 0.0012(19) -0.0081(17)
C64 0.032(3) 0.030(3) 0.031(3) -0.0070(18) -0.0024(18) -0.0047(18)
C65 0.043(3) 0.041(3) 0.022(2) -0.017(2) -0.0077(19) 0.0039(19)
C66 0.034(3) 0.025(2) 0.034(3) 0.0002(17) -0.0085(19) -0.0067(18)
C67 0.032(3) 0.026(2) 0.030(3) -0.0036(17) -0.0125(18) 0.0019(17)
C68 0.024(2) 0.029(2) 0.032(3) -0.0047(17) -0.0106(18) -0.0051(17)
C69 0.032(3) 0.028(3) 0.025(2) -0.0029(17) -0.0038(17) -0.0073(17)
C70 0.033(3) 0.025(2) 0.0151(18) -0.0070(17) -0.0057(16) -0.0020(15)
C71 0.034(3) 0.025(2) 0.035(3) -0.0104(17) -0.0098(19) -0.0067(18)
C72 0.044(3) 0.018(2) 0.033(3) -0.0045(18) 0.001(2) -0.0019(17)
C73 0.063(4) 0.022(3) 0.043(3) -0.008(3) -0.002(3) 0.002(2)
C74 0.042(3) 0.033(3) 0.029(3) -0.009(2) -0.012(2) 0.0030(18)
C75 0.031(3) 0.026(3) 0.034(3) -0.0024(17) -0.0015(18) -0.0076(18)
C76 0.051(4) 0.032(3) 0.075(4) -0.006(3) -0.027(3) -0.002(3)
C77 0.053(3) 0.033(3) 0.044(3) -0.007(3) -0.015(3) 0.004(2)
C78 0.043(3) 0.031(3) 0.058(4) -0.011(2) -0.007(3) -0.009(3)

loop_
_atom_type_symbol
_atom_type_description
_atom_type_scat_dispersion_real
_atom_type_scat_dispersion_imag
_atom_type_scat_source
C C 0.0033 0.0016
;
International Tables for Crystallography
(1992, Vol. C, Tables 4.2.6.8 and 6.1.1.4)
;
H H 0.0000 0.0000
;
International Tables for Crystallography
(1992, Vol. C, Table 6.1.1.4)
;
N N 0.0061 0.0033
;
International Tables for Crystallography
(1992, Vol. C, Tables 4.2.6.8 and 6.1.1.4)
;
O O 0.0106 0.0060
;
International Tables for Crystallography
(1992, Vol. C, Tables 4.2.6.8 and 6.1.1.4)
;
Zn Zn 0.2839 1.4301
;
International Tables for Crystallography
(1992, Vol. C, Tables 4.2.6.8 and 6.1.1.4)
;
Cl Cl 0.1484 0.1585
;
International Tables for Crystallography
(1992, Vol. C, Tables 4.2.6.8 and 6.1.1.4)
;

loop_
_geom_angle_atom_site_label_1
_geom_angle_atom_site_label_2
_geom_angle_atom_site_label_3
_geom_angle
_geom_angle_publ_flag
N5 Zn1 N8 94.96(14) yes
N5 Zn1 N9 109.28(14) yes
N5 Zn1 N79 122.73(13) yes
N8 Zn1 N9 123.78(13) yes
N8 Zn1 N79 114.08(15) yes
N9 Zn1 N79 94.37(12) yes
C52 O4 C62 117.3(3) yes
C40 O6 C57 117.4(3) yes
C74 O10 C77 116.5(4) yes
C66 O11 C78 117.2(4) yes
Zn1 N5 C45 125.6(3) yes
Zn1 N5 C54 124.0(3) yes
C45 N5 C54 108.2(4) yes
Zn1 N8 C13 127.2(3) yes
Zn1 N8 C15 124.2(3) yes
C13 N8 C15 107.4(4) yes
Zn1 N9 C21 125.7(3) yes
Zn1 N9 C36 126.3(3) yes
C21 N9 C36 108.0(3) yes
Zn1 N79 C20 124.7(3) yes
Zn1 N79 C28 127.4(3) yes
C20 N79 C28 107.7(3) yes
C15 C7 C29 115.9(4) yes
C15 C7 C54 127.7(4) yes
C29 C7 C54 116.3(4) yes
N8 C13 C26 110.5(4) yes
N8 C13 C67 122.0(4) yes
C26 C13 C67 127.5(5) yes
C23 C14 C54 130.6(5) yes
C23 C14 C68 123.3(5) yes
C54 C14 C68 106.1(4) yes
N8 C15 C7 123.1(4) yes
N8 C15 C38 107.5(4) yes
C7 C15 C38 129.4(4) yes
C25 C16 C35 118.6(5) yes
C25 C16 C42 120.6(4) yes
C35 C16 C42 120.8(4) yes
C19 C17 C20 131.0(4) yes
C19 C17 C24 122.4(3) yes
C20 C17 C24 106.4(3) yes
C20 C18 C21 127.9(3) yes
C20 C18 C35 114.8(3) yes
C21 C18 C35 117.2(3) yes
N79 C20 C17 107.6(3) yes
N79 C20 C18 124.0(3) yes
C17 C20 C18 128.4(4) yes
N9 C21 C18 123.1(3) yes
N9 C21 C55 107.8(3) yes
C18 C21 C55 129.0(4) yes
C34 C22 C69 128.4(4) yes
C17 C24 C28 108.0(3) yes
C16 C25 C72 122.0(5) yes
C13 C26 C38 107.8(5) yes
C64 C27 C66 118.0(4) yes
N79 C28 C24 110.2(4) yes
N79 C28 C32 121.9(3) yes
C24 C28 C32 127.9(4) yes
C7 C29 C30 119.5(3) yes
C7 C29 C43 120.4(3) yes
C30 C29 C43 120.1(4) yes
C29 C30 C44 120.6(4) yes
C29 C30 C60 119.0(4) yes
C44 C30 C60 120.3(4) yes
C28 C32 C53 123.0(4) yes
C22 C34 C53 121.6(4) yes
C16 C35 C18 118.7(4) yes
C16 C35 C49 120.5(4) yes
C18 C35 C49 120.7(4) yes
N9 C36 C39 109.5(3) yes
N9 C36 C70 120.0(4) yes
C39 C36 C70 130.5(4) yes
C41 C37 C50 121.0(4) yes
C41 C37 C60 117.9(4) yes
C50 C37 C60 121.1(4) yes
C15 C38 C26 106.8(4) yes
C15 C38 C56 130.3(4) yes
C26 C38 C56 123.0(5) yes
C36 C39 C55 108.3(4) yes
O6 C40 C69 115.7(4) yes
O6 C40 C75 124.0(4) yes
C69 C40 C75 120.3(4) yes
C37 C41 C43 121.8(4) yes
C29 C43 C31 121.2(4) yes
C29 C43 C41 119.1(4) yes
C31 C43 C41 119.8(4) yes
N5 C45 C68 109.8(4) yes
N5 C45 C71 122.6(4) yes
C68 C45 C71 127.6(5) yes
C58 C46 C70 120.5(4) yes
C51 C48 C59 123.1(4) yes
C33 C49 C35 120.3(4) yes
C33 C49 C63 120.8(5) yes
C35 C49 C63 118.8(4) yes
C48 C51 C52 116.7(4) yes
C48 C51 C61 122.6(4) yes
C52 C51 C61 120.7(4) yes
O4 C52 C51 115.4(4) yes
O4 C52 C65 124.0(4) yes
C51 C52 C65 120.6(4) yes
C32 C53 C34 125.8(4) yes
N5 C54 C7 123.8(4) yes
N5 C54 C14 107.3(4) yes
C7 C54 C14 128.9(4) yes
C21 C55 C39 106.3(3) yes
C21 C55 C47 130.2(3) yes
C39 C55 C47 123.5(4) yes
C46 C58 C61 126.3(4) yes
C48 C59 C74 118.1(4) yes
C30 C60 C37 122.0(4) yes
C51 C61 C58 124.0(4) yes
C49 C63 C72 121.9(5) yes
C27 C64 C69 124.0(4) yes
C52 C65 C74 120.7(4) yes
O11 C66 C27 125.6(4) yes
O11 C66 C75 113.7(4) yes
C27 C66 C75 120.6(4) yes
C14 C68 C45 108.6(5) yes
C22 C69 C40 119.0(4) yes
C22 C69 C64 124.3(4) yes
C40 C69 C64 116.7(4) yes
C36 C70 C46 127.1(4) yes
C25 C72 C63 118.1(4) yes
C25 C72 C73 120.6(5) yes
C63 C72 C73 121.3(5) yes
O10 C74 C59 123.7(4) yes
O10 C74 C65 115.9(4) yes
C59 C74 C65 120.4(4) yes
C40 C75 C66 120.4(4) yes
Cl2 C76 Cl3 114.4(3) yes
C17 C19 H19A 109.470 no
C17 C19 H19B 109.461 no
C17 C19 H19C 109.476 no
H19A C19 H19B 109.467 no
H19A C19 H19C 109.483 no
H19B C19 H19C 109.472 no
C34 C22 H22 115.812 no
C69 C22 H22 115.831 no
C14 C23 H23A 109.462 no
C14 C23 H23B 109.473 no
C14 C23 H23C 109.471 no
H23A C23 H23B 109.469 no
H23A C23 H23C 109.472 no
H23B C23 H23C 109.481 no
C17 C24 H24 126.000 no
C28 C24 H24 126.000 no
C16 C25 H25 119.006 no
C72 C25 H25 119.011 no
C13 C26 H26 126.113 no
C38 C26 H26 126.108 no
C64 C27 H27 121.015 no
C66 C27 H27 121.021 no
C43 C31 H31A 109.464 no
C43 C31 H31B 109.466 no
C43 C31 H31C 109.472 no
H31A C31 H31B 109.474 no
H31A C31 H31C 109.471 no
H31B C31 H31C 109.479 no
C28 C32 H32 118.518 no
C53 C32 H32 118.511 no
C49 C33 H33A 109.475 no
C49 C33 H33B 109.469 no
C49 C33 H33C 109.469 no
H33A C33 H33B 109.477 no
H33A C33 H33C 109.469 no
H33B C33 H33C 109.469 no
C22 C34 H34 119.202 no
C53 C34 H34 119.223 no
C36 C39 H39 125.862 no
C55 C39 H39 125.857 no
C37 C41 H41 119.087 no
C43 C41 H41 119.085 no
C16 C42 H42A 109.467 no
C16 C42 H42B 109.472 no
C16 C42 H42C 109.473 no
H42A C42 H42B 109.469 no
H42A C42 H42C 109.470 no
H42B C42 H42C 109.476 no
C30 C44 H44A 109.479 no
C30 C44 H44B 109.469 no
C30 C44 H44C 109.472 no
H44A C44 H44B 109.471 no
H44A C44 H44C 109.470 no
H44B C44 H44C 109.466 no
C58 C46 H46 119.750 no
C70 C46 H46 119.748 no
C55 C47 H47A 109.471 no
C55 C47 H47B 109.465 no
C55 C47 H47C 109.467 no
H47A C47 H47B 109.474 no
H47A C47 H47C 109.476 no
H47B C47 H47C 109.474 no
C51 C48 H48 118.432 no
C59 C48 H48 118.420 no
C37 C50 H50A 109.478 no
C37 C50 H50B 109.464 no
C37 C50 H50C 109.471 no
H50A C50 H50B 109.476 no
H50A C50 H50C 109.469 no
H50B C50 H50C 109.470 no
C32 C53 H53 117.088 no
C34 C53 H53 117.087 no
C38 C56 H56A 109.467 no
C38 C56 H56B 109.467 no
C38 C56 H56C 109.472 no
H56A C56 H56B 109.473 no
H56A C56 H56C 109.471 no
H56B C56 H56C 109.477 no
O6 C57 H57A 109.485 no
O6 C57 H57B 109.463 no
O6 C57 H57C 109.462 no
H57A C57 H57B 109.480 no
H57A C57 H57C 109.480 no
H57B C57 H57C 109.457 no
C46 C58 H58 116.858 no
C61 C58 H58 116.861 no
C48 C59 H59 120.934 no
C74 C59 H59 120.930 no
C30 C60 H60 118.992 no
C37 C60 H60 118.989 no
C51 C61 H61 117.974 no
C58 C61 H61 117.983 no
O4 C62 H62A 109.474 no
O4 C62 H62B 109.469 no
O4 C62 H62C 109.471 no
H62A C62 H62B 109.470 no
H62A C62 H62C 109.474 no
H62B C62 H62C 109.470 no
C49 C63 H63 119.055 no
C72 C63 H63 119.052 no
C27 C64 H64 117.996 no
C69 C64 H64 117.988 no
C52 C65 H65 119.662 no
C74 C65 H65 119.667 no
C13 C67 H67A 109.461 no
C13 C67 H67B 109.465 no
C13 C67 H67C 109.468 no
H67A C67 H67B 109.475 no
H67A C67 H67C 109.481 no
H67B C67 H67C 109.478 no
C14 C68 H68 125.700 no
C45 C68 H68 125.703 no
C36 C70 H70 116.459 no
C46 C70 H70 116.464 no
C45 C71 H71A 109.472 no
C45 C71 H71B 109.467 no
C45 C71 H71C 109.465 no
H71A C71 H71B 109.470 no
H71A C71 H71C 109.474 no
H71B C71 H71C 109.479 no
C72 C73 H73A 109.472 no
C72 C73 H73B 109.475 no
C72 C73 H73C 109.472 no
H73A C73 H73B 109.477 no
H73A C73 H73C 109.463 no
H73B C73 H73C 109.469 no
C40 C75 H75 119.808 no
C66 C75 H75 119.823 no
Cl2 C76 H76A 108.663 no
Cl2 C76 H76B 108.662 no
Cl3 C76 H76A 108.662 no
Cl3 C76 H76B 108.672 no
H76A C76 H76B 107.596 no
O10 C77 H77A 109.469 no
O10 C77 H77B 109.468 no
O10 C77 H77C 109.476 no
H77A C77 H77B 109.469 no
H77A C77 H77C 109.467 no
H77B C77 H77C 109.479 no
O11 C78 H78A 109.464 no
O11 C78 H78B 109.479 no
O11 C78 H78C 109.477 no
H78A C78 H78B 109.466 no
H78A C78 H78C 109.470 no
H78B C78 H78C 109.472 no

loop_
_geom_bond_atom_site_label_1
_geom_bond_atom_site_label_2
_geom_bond_distance
_geom_bond_publ_flag
Zn1 N5 1.977(4) yes
Zn1 N8 1.976(4) yes
Zn1 N9 1.980(3) yes
Zn1 N79 1.971(3) yes
Cl2 C76 1.712(6) yes
Cl3 C76 1.780(7) yes
O4 C52 1.363(5) yes
O4 C62 1.427(5) yes
O6 C40 1.356(5) yes
O6 C57 1.436(5) yes
O10 C74 1.366(6) yes
O10 C77 1.438(6) yes
O11 C66 1.372(5) yes
O11 C78 1.397(6) yes
N5 C45 1.339(7) yes
N5 C54 1.408(5) yes
N8 C13 1.330(6) yes
N8 C15 1.419(5) yes
N9 C21 1.395(5) yes
N9 C36 1.353(5) yes
N79 C20 1.401(5) yes
N79 C28 1.344(5) yes
C7 C15 1.414(6) yes
C7 C29 1.509(5) yes
C7 C54 1.399(7) yes
C13 C26 1.411(6) yes
C13 C67 1.495(6) yes
C14 C23 1.507(6) yes
C14 C54 1.446(7) yes
C14 C68 1.375(7) yes
C15 C38 1.430(7) yes
C16 C25 1.401(6) yes
C16 C35 1.395(6) yes
C16 C42 1.510(7) yes
C17 C19 1.505(6) yes
C17 C20 1.452(5) yes
C17 C24 1.368(6) yes
C18 C20 1.411(5) yes
C18 C21 1.405(5) yes
C18 C35 1.501(5) yes
C21 C55 1.449(5) yes
C22 C34 1.337(6) yes
C22 C69 1.459(6) yes
C24 C28 1.416(5) yes
C25 C72 1.374(8) yes
C26 C38 1.373(6) yes
C27 C64 1.378(6) yes
C27 C66 1.388(6) yes
C28 C32 1.445(6) yes
C29 C30 1.389(5) yes
C29 C43 1.400(5) yes
C30 C44 1.517(5) yes
C30 C60 1.392(5) yes
C31 C43 1.512(6) yes
C32 C53 1.352(6) yes
C33 C49 1.508(7) yes
C34 C53 1.438(6) yes
C35 C49 1.400(7) yes
C36 C39 1.417(6) yes
C36 C70 1.437(5) yes
C37 C41 1.384(6) yes
C37 C50 1.515(6) yes
C37 C60 1.389(5) yes
C38 C56 1.517(6) yes
C39 C55 1.371(5) yes
C40 C69 1.429(5) yes
C40 C75 1.377(6) yes
C41 C43 1.393(6) yes
C45 C68 1.407(6) yes
C45 C71 1.495(6) yes
C46 C58 1.451(6) yes
C46 C70 1.353(5) yes
C47 C55 1.502(6) yes
C48 C51 1.390(6) yes
C48 C59 1.395(7) yes
C49 C63 1.382(6) yes
C51 C52 1.421(6) yes
C51 C61 1.468(6) yes
C52 C65 1.382(6) yes
C58 C61 1.338(5) yes
C59 C74 1.391(6) yes
C63 C72 1.399(7) yes
C64 C69 1.389(6) yes
C65 C74 1.383(6) yes
C66 C75 1.401(6) yes
C72 C73 1.517(6) yes
C19 H19A 0.980 no
C19 H19B 0.980 no
C19 H19C 0.980 no
C22 H22 0.950 no
C23 H23A 0.980 no
C23 H23B 0.980 no
C23 H23C 0.980 no
C24 H24 0.950 no
C25 H25 0.950 no
C26 H26 0.950 no
C27 H27 0.950 no
C31 H31A 0.980 no
C31 H31B 0.980 no
C31 H31C 0.980 no
C32 H32 0.950 no
C33 H33A 0.980 no
C33 H33B 0.980 no
C33 H33C 0.980 no
C34 H34 0.950 no
C39 H39 0.950 no
C41 H41 0.950 no
C42 H42A 0.980 no
C42 H42B 0.980 no
C42 H42C 0.980 no
C44 H44A 0.980 no
C44 H44B 0.980 no
C44 H44C 0.980 no
C46 H46 0.950 no
C47 H47A 0.980 no
C47 H47B 0.980 no
C47 H47C 0.980 no
C48 H48 0.950 no
C50 H50A 0.980 no
C50 H50B 0.980 no
C50 H50C 0.980 no
C53 H53 0.950 no
C56 H56A 0.980 no
C56 H56B 0.980 no
C56 H56C 0.980 no
C57 H57A 0.980 no
C57 H57B 0.980 no
C57 H57C 0.980 no
C58 H58 0.950 no
C59 H59 0.950 no
C60 H60 0.950 no
C61 H61 0.950 no
C62 H62A 0.980 no
C62 H62B 0.980 no
C62 H62C 0.980 no
C63 H63 0.950 no
C64 H64 0.950 no
C65 H65 0.950 no
C67 H67A 0.980 no
C67 H67B 0.980 no
C67 H67C 0.980 no
C68 H68 0.950 no
C70 H70 0.950 no
C71 H71A 0.980 no
C71 H71B 0.980 no
C71 H71C 0.980 no
C73 H73A 0.980 no
C73 H73B 0.980 no
C73 H73C 0.980 no
C75 H75 0.950 no
C76 H76A 0.990 no
C76 H76B 0.990 no
C77 H77A 0.980 no
C77 H77B 0.980 no
C77 H77C 0.980 no
C78 H78A 0.980 no
C78 H78B 0.980 no
C78 H78C 0.980 no

loop_
_geom_contact_atom_site_label_1
_geom_contact_atom_site_label_2
_geom_contact_distance
_geom_contact_publ_flag
_geom_contact_site_symmetry_2
Zn1 C7 3.347(4) no .
Zn1 C18 3.345(4) no .
Zn1 C32 3.327(4) no .
Zn1 C67 3.346(5) no .
Zn1 C70 3.262(4) no .
Zn1 C71 3.340(6) no .
O4 C61 2.756(5) no .
O6 C22 2.725(5) no .
N5 C15 3.054(6) no .
N5 C70 3.431(5) no .
N8 C32 3.584(5) no .
N8 C54 3.049(6) no .
N9 C20 3.035(5) no .
N9 C71 3.453(6) no .
N79 C21 3.059(5) no .
C7 C13 3.567(6) no .
C7 C23 3.307(7) no .
C7 C31 2.948(5) no .
C7 C44 2.907(5) no .
C7 C45 3.565(7) no .
C7 C56 3.308(7) no .
C14 C29 2.996(7) no .
C14 C30 3.560(7) no .
C15 C30 3.368(5) no .
C15 C31 3.407(5) no .
C15 C43 3.286(5) no .
C15 C44 3.574(6) no .
C16 C17 3.596(5) no .
C16 C19 3.408(5) no .
C16 C20 3.293(5) no .
C16 C21 3.294(5) no .
C16 C47 3.358(6) no .
C16 C63 2.776(7) no .
C17 C35 2.953(5) no .
C17 C49 3.509(6) no .
C18 C19 3.319(5) no .
C18 C28 3.571(6) no .
C18 C33 2.929(7) no .
C18 C36 3.568(5) no .
C18 C42 2.891(6) no .
C18 C47 3.304(6) no .
C19 C35 2.960(5) no .
C19 C49 3.116(6) no .
C20 C33 3.498(7) no .
C20 C42 3.508(6) no .
C20 C49 3.296(6) no .
C21 C33 3.562(6) no .
C21 C42 3.426(6) no .
C21 C49 3.370(5) no .
C21 C70 3.587(5) no .
C23 C29 3.009(8) no .
C23 C30 3.395(7) no .
C23 C43 3.281(8) no .
C24 C53 3.052(6) no .
C25 C49 2.777(7) no .
C27 C40 2.805(6) no .
C27 C78 2.831(7) no .
C29 C37 2.804(5) no .
C29 C38 2.991(6) no .
C29 C56 2.980(7) no .
C30 C41 2.775(5) no .
C30 C54 3.241(6) no .
C30 C56 3.385(7) no .
C31 C48 3.554(7) no .
C34 C64 3.101(7) no .
C35 C47 3.007(5) no .
C35 C55 3.013(5) no .
C35 C72 2.797(5) no .
C38 C43 3.537(6) no .
C39 C46 3.178(6) no .
C43 C54 3.390(6) no .
C43 C56 3.236(7) no .
C43 C60 2.768(5) no .
C44 C54 3.386(6) no .
C47 C49 3.343(5) no .
C48 C58 2.984(6) no .
C48 C65 2.751(6) no .
C51 C74 2.812(6) no .
C52 C59 2.794(6) no .
C57 C75 2.793(6) no .
C59 C77 2.785(7) no .
C62 C65 2.797(6) no .
C64 C75 2.749(6) no .
C66 C69 2.807(6) no .
C75 C78 3.595(7) no .
Cl2 C26 3.546(4) no .
Cl2 C73 3.358(5) no 1_545
O4 O6 3.181(6) no 1_456
O4 C46 3.260(7) no 2_678
O4 C57 3.557(7) no 1_456
O4 C58 3.515(7) no 2_678
O4 C76 3.350(7) no 2_677
O6 O4 3.181(6) no 1_654
O6 C24 3.456(6) no 2_776
O6 C52 3.442(7) no 1_654
O6 C62 3.445(7) no 1_654
O6 C76 3.351(6) no 2_776
O11 C77 3.330(6) no 2_767
C19 C66 3.458(7) no 2_776
C19 C75 3.339(8) no 2_776
C22 C62 3.527(8) no 1_654
C24 O6 3.456(6) no 2_776
C24 C40 3.560(6) no 2_776
C26 Cl2 3.546(4) no .
C26 C36 3.579(7) no 2_677
C36 C26 3.579(7) no 2_677
C40 C24 3.560(6) no 2_776
C42 C77 3.554(7) no 1_564
C45 C71 3.529(6) no 2_777
C46 O4 3.260(7) no 2_678
C46 C52 3.452(8) no 2_678
C46 C62 3.547(8) no 2_678
C51 C57 3.570(8) no 1_456
C52 O6 3.442(7) no 1_456
C52 C46 3.452(8) no 2_678
C52 C57 3.399(8) no 1_456
C56 C72 3.518(7) no 1_545
C56 C73 3.510(7) no 1_545
C57 O4 3.557(7) no 1_654
C57 C51 3.570(8) no 1_654
C57 C52 3.399(8) no 1_654
C58 O4 3.515(7) no 2_678
C61 C61 3.143(7) no 2_678
C62 O6 3.445(7) no 1_456
C62 C22 3.527(8) no 1_456
C62 C46 3.547(8) no 2_678
C66 C19 3.458(7) no 2_776
C71 C45 3.529(6) no 2_777
C72 C56 3.518(7) no 1_565
C73 Cl2 3.358(5) no 1_565
C73 C56 3.510(7) no 1_565
C75 C19 3.339(8) no 2_776
C75 C77 3.541(6) no 2_767
C76 O4 3.350(7) no 2_677
C76 O6 3.351(6) no 2_776
C77 O11 3.330(6) no 2_767
C77 C42 3.554(7) no 1_546
C77 C75 3.541(6) no 2_767
C77 C77 3.595(9) no 2_668
Zn1 H32 2.8898 no .
Zn1 H67A 2.8949 no .
Zn1 H70 2.7624 no .
Zn1 H71A 3.1126 no .
Zn1 H71B 3.3376 no .
O4 H61 2.4463 no .
O4 H65 2.6307 no .
O6 H22 2.3873 no .
O6 H75 2.6244 no .
O10 H59 2.6567 no .
O10 H65 2.4824 no .
O11 H27 2.6938 no .
O11 H75 2.4646 no .
N5 H32 3.4615 no .
N5 H68 3.1557 no .
N5 H70 2.6522 no .
N5 H71A 2.7490 no .
N5 H71B 2.7460 no .
N5 H71C 3.2673 no .
N8 H26 3.1612 no .
N8 H31C 3.5762 no .
N8 H32 2.8223 no .
N8 H67A 2.6143 no .
N8 H67B 2.8772 no .
N8 H67C 3.2285 no .
N8 H70 3.2497 no .
N9 H39 3.1724 no .
N9 H67A 3.5946 no .
N9 H70 2.5586 no .
N9 H71A 2.7019 no .
N79 H24 3.1726 no .
N79 H32 2.6286 no .
N79 H67A 2.7381 no .
N79 H71B 3.4871 no .
C7 H23C 2.9595 no .
C7 H31A 3.5901 no .
C7 H31C 2.4450 no .
C7 H44A 2.8180 no .
C7 H44B 2.8598 no .
C7 H56A 3.2979 no .
C7 H56C 3.3477 no .
C7 H70 3.4486 no .
C13 H32 3.2736 no .
C14 H44A 3.2130 no .
C14 H70 3.5962 no .
C15 H26 3.1727 no .
C15 H31C 2.7627 no .
C15 H32 3.2197 no .
C15 H44B 3.1261 no .
C15 H56A 2.9330 no .
C15 H56B 3.4230 no .
C15 H56C 2.9659 no .
C16 H19B 3.5855 no .
C16 H19C 2.7047 no .
C16 H47A 3.2833 no .
C16 H47C 2.8155 no .
C17 H33C 3.4956 no .
C17 H42B 3.3804 no .
C18 H19B 3.3755 no .
C18 H19C 3.2957 no .
C18 H33B 3.5526 no .
C18 H33C 2.4204 no .
C18 H42A 2.8414 no .
C18 H42B 2.8059 no .
C18 H47A 3.2329 no .
C18 H47C 3.4058 no .
C19 H24 2.7798 no .
C19 H33B 3.4107 no .
C20 H19A 3.4401 no .
C20 H19B 2.9716 no .
C20 H19C 2.9608 no .
C20 H24 3.1836 no .
C20 H33C 2.9235 no .
C20 H42B 3.0217 no .
C20 H67A 3.3588 no .
C21 H33C 2.9232 no .
C21 H39 3.1817 no .
C21 H42A 2.9515 no .
C21 H42B 3.5236 no .
C21 H47A 2.9078 no .
C21 H47B 3.4273 no .
C21 H47C 2.9938 no .
C21 H71A 3.1611 no .
C22 H53 2.5875 no .
C22 H64 2.6822 no .
C23 H68 2.7992 no .
C24 H19A 2.5771 no .
C24 H19B 3.1105 no .
C24 H19C 3.1599 no .
C24 H32 3.3863 no .
C24 H53 2.7118 no .
C25 H19C 3.0319 no .
C25 H42A 3.1565 no .
C25 H42B 3.1444 no .
C25 H42C 2.5658 no .
C25 H47C 3.3572 no .
C25 H63 3.2345 no .
C25 H73A 2.7607 no .
C25 H73B 2.7639 no .
C25 H73C 3.3027 no .
C26 H56A 3.1703 no .
C26 H56B 2.6012 no .
C26 H56C 3.1405 no .
C26 H67A 3.3135 no .
C26 H67B 3.0787 no .
C26 H67C 2.7221 no .
C27 H75 3.2768 no .
C27 H78A 2.7430 no .
C27 H78C 2.7810 no .
C28 H53 2.5978 no .
C28 H67A 3.2442 no .
C29 H23B 3.5856 no .
C29 H23C 2.2736 no .
C29 H31A 3.1626 no .
C29 H31B 3.1508 no .
C29 H31C 2.5776 no .
C29 H41 3.2624 no .
C29 H44A 2.7734 no .
C29 H44B 2.7718 no .
C29 H44C 3.3167 no .
C29 H56A 2.7551 no .
C29 H56C 2.7780 no .
C29 H60 3.2513 no .
C30 H23C 2.6801 no .
C30 H56A 2.7543 no .
C30 H56C 3.3882 no .
C31 H23C 3.2440 no .
C31 H41 2.6495 no .
C31 H48 3.2422 no .
C31 H56C 2.9628 no .
C31 H58 3.1068 no .
C32 H24 2.8853 no .
C32 H34 2.7067 no .
C33 H19B 2.9138 no .
C33 H47A 3.0814 no .
C33 H63 2.6574 no .
C34 H32 2.6680 no .
C34 H64 2.8462 no .
C35 H19B 2.8756 no .
C35 H19C 2.6353 no .
C35 H25 3.2593 no .
C35 H33A 3.1544 no .
C35 H33B 3.1349 no .
C35 H33C 2.5574 no .
C35 H42A 2.7745 no .
C35 H42B 2.7730 no .
C35 H42C 3.3189 no .
C35 H47A 2.6973 no .
C35 H47C 2.8883 no .
C35 H63 3.2515 no .
C36 H46 2.7102 no .
C36 H71A 3.0900 no .
C37 H23C 3.1856 no .
C38 H31C 3.2773 no .
C38 H44B 3.3946 no .
C39 H46 2.9472 no .
C39 H47A 3.1786 no .
C39 H47B 2.5971 no .
C39 H47C 3.1125 no .
C39 H70 3.3791 no .
C40 H22 2.6242 no .
C40 H57A 2.6232 no .
C40 H57B 2.6263 no .
C40 H57C 3.1976 no .
C40 H64 3.2574 no .
C41 H23C 2.8450 no .
C41 H31A 2.7557 no .
C41 H31B 2.7564 no .
C41 H31C 3.3087 no .
C41 H50A 2.7735 no .
C41 H50B 2.7740 no .
C41 H50C 3.3135 no .
C41 H56C 3.1558 no .
C41 H60 3.2329 no .
C42 H19C 3.4648 no .
C42 H25 2.6719 no .
C42 H47C 3.2453 no .
C43 H23C 2.4039 no .
C43 H56A 3.2595 no .
C43 H56C 2.6072 no .
C44 H34 3.5435 no .
C44 H56A 3.2417 no .
C44 H60 2.6617 no .
C45 H70 3.1320 no .
C46 H39 3.0971 no .
C46 H61 2.6627 no .
C47 H39 2.7984 no .
C47 H42A 3.3980 no .
C48 H31A 2.6006 no .
C48 H58 2.6571 no .
C48 H61 3.3245 no .
C49 H19B 2.5958 no .
C49 H19C 2.9721 no .
C49 H47A 2.6375 no .
C49 H47C 3.4366 no .
C50 H41 2.6682 no .
C50 H60 2.6729 no .
C51 H31A 3.3349 no .
C51 H58 2.6150 no .
C51 H59 3.3018 no .
C51 H65 3.2905 no .
C52 H48 3.2517 no .
C52 H61 2.6867 no .
C52 H62A 2.5843 no .
C52 H62B 2.6545 no .
C52 H62C 3.1944 no .
C53 H22 2.5312 no .
C53 H24 2.9289 no .
C54 H23A 3.2672 no .
C54 H23B 3.2971 no .
C54 H23C 2.7810 no .
C54 H31C 3.1252 no .
C54 H44A 2.8765 no .
C54 H44B 3.5490 no .
C54 H68 3.1782 no .
C54 H70 2.9573 no .
C55 H33C 3.5048 no .
C55 H42A 3.1830 no .
C56 H26 2.8044 no .
C56 H31B 3.4995 no .
C56 H44B 3.4991 no .
C57 H75 2.4826 no .
C58 H31A 3.4610 no .
C58 H31C 3.3573 no .
C58 H48 2.7114 no .
C58 H70 2.5448 no .
C59 H31A 3.0406 no .
C59 H65 3.2616 no .
C59 H77A 2.6806 no .
C59 H77B 2.7455 no .
C60 H23C 3.0905 no .
C60 H41 3.2343 no .
C60 H44A 3.1498 no .
C60 H44B 3.1404 no .
C60 H44C 2.5612 no .
C60 H50A 3.1509 no .
C60 H50B 3.1472 no .
C60 H50C 2.5728 no .
C60 H56A 3.2816 no .
C61 H46 2.7266 no .
C61 H48 2.6670 no .
C62 H65 2.4873 no .
C63 H19B 3.0636 no .
C63 H19C 3.2579 no .
C63 H25 3.2381 no .
C63 H33A 2.7617 no .
C63 H33B 2.7643 no .
C63 H33C 3.3050 no .
C63 H47A 3.2247 no .
C63 H73A 3.1632 no .
C63 H73B 3.1585 no .
C63 H73C 2.5837 no .
C64 H22 3.3045 no .
C64 H34 2.8689 no .
C65 H59 3.2679 no .
C65 H62A 2.7166 no .
C65 H62B 2.7469 no .
C66 H64 3.2234 no .
C66 H78A 2.6212 no .
C66 H78B 3.1810 no .
C66 H78C 2.5721 no .
C67 H26 2.9105 no .
C68 H23A 2.7947 no .
C68 H23B 2.7946 no .
C68 H23C 3.3163 no .
C68 H71A 3.2098 no .
C68 H71B 3.2123 no .
C68 H71C 2.6871 no .
C69 H27 3.2952 no .
C69 H34 2.7245 no .
C69 H75 3.2932 no .
C70 H39 2.9247 no .
C70 H58 2.5874 no .
C70 H71A 3.5393 no .
C71 H68 2.9035 no .
C72 H19C 3.3036 no .
C73 H25 2.6509 no .
C73 H63 2.6882 no .
C74 H48 3.2428 no .
C74 H77A 2.6187 no .
C74 H77B 2.6173 no .
C74 H77C 3.2002 no .
C75 H27 3.2858 no .
C75 H57A 2.7659 no .
C75 H57B 2.6955 no .
C77 H59 2.4897 no .
C78 H27 2.5803 no .
H19A H24 2.4828 no .
H19B H24 3.4061 no .
H19B H33B 2.5242 no .
H19B H33C 3.1556 no .
H19B H63 3.4267 no .
H19C H24 3.4646 no .
H19C H25 3.5915 no .
H19C H42B 3.1562 no .
H22 H34 2.7818 no .
H22 H53 2.3320 no .
H22 H64 3.5695 no .
H23A H31A 3.5495 no .
H23A H48 2.8938 no .
H23A H68 2.8666 no .
H23B H44A 3.5811 no .
H23B H68 2.8496 no .
H23C H31A 3.1778 no .
H23C H31C 3.4427 no .
H23C H41 3.4472 no .
H23C H44A 3.4430 no .
H24 H53 2.3174 no .
H25 H42A 3.3412 no .
H25 H42B 3.3249 no .
H25 H42C 2.3444 no .
H25 H73A 2.6898 no .
H25 H73B 2.7040 no .
H25 H73C 3.5809 no .
H26 H56A 3.4826 no .
H26 H56B 2.5134 no .
H26 H56C 3.4352 no .
H26 H67B 3.3413 no .
H26 H67C 2.7154 no .
H27 H64 2.3138 no .
H27 H78A 2.2754 no .
H27 H78B 3.5485 no .
H27 H78C 2.4564 no .
H31A H41 2.6744 no .
H31A H48 2.3535 no .
H31A H58 2.7069 no .
H31A H59 3.1322 no .
H31B H41 2.7037 no .
H31B H56C 2.6390 no .
H31C H41 3.5824 no .
H31C H48 3.3981 no .
H31C H56C 3.1365 no .
H31C H58 2.6218 no .
H31C H70 3.2272 no .
H32 H34 2.5441 no .
H32 H44B 3.3306 no .
H32 H53 2.7991 no .
H32 H67A 3.4790 no .
H33A H47A 2.8440 no .
H33A H63 2.7000 no .
H33B H63 2.7050 no .
H33C H47A 3.1922 no .
H33C H63 3.5875 no .
H33C H71A 3.1359 no .
H33C H71B 3.2951 no .
H34 H44B 2.7605 no .
H34 H53 2.8723 no .
H34 H64 2.3741 no .
H39 H46 2.5996 no .
H39 H47A 3.5097 no .
H39 H47B 2.5140 no .
H39 H47C 3.3918 no .
H41 H50A 2.7154 no .
H41 H50B 2.7143 no .
H41 H50C 3.5971 no .
H41 H77B 3.5858 no .
H42A H47C 2.7579 no .
H42B H67A 3.2863 no .
H44A H60 3.3267 no .
H44B H56A 2.7762 no .
H44B H60 3.3197 no .
H44C H60 2.3340 no .
H46 H58 2.8845 no .
H46 H61 2.5578 no .
H46 H70 2.8025 no .
H48 H58 2.1617 no .
H48 H59 2.3354 no .
H48 H61 3.5719 no .
H50A H60 3.3337 no .
H50B H60 3.3336 no .
H50C H60 2.3524 no .
H57A H75 2.3604 no .
H57B H75 2.1913 no .
H57C H75 3.4516 no .
H58 H61 2.7820 no .
H58 H70 2.3378 no .
H59 H77A 2.1903 no .
H59 H77B 2.3569 no .
H59 H77C 3.4564 no .
H62A H65 2.2999 no .
H62B H65 2.2549 no .
H62C H65 3.4587 no .
H63 H73A 3.3499 no .
H63 H73B 3.3470 no .
H63 H73C 2.3684 no .
H68 H71A 3.5493 no .
H68 H71B 3.5558 no .
H68 H71C 2.6473 no .
H70 H71A 3.4319 no .
Cl2 H26 3.3728 no .
Cl2 H46 3.2671 no 2_677
Cl2 H57C 3.0795 no 2_776
Cl2 H61 3.2068 no 2_677
Cl2 H67C 3.2164 no .
Cl2 H73A 3.0649 no 1_545
Cl2 H73B 3.2791 no 1_545
Cl2 H73C 3.1689 no 1_545
Cl3 H23A 3.1935 no 1_554
Cl3 H24 3.2820 no 2_776
Cl3 H48 3.4657 no 1_554
Cl3 H53 3.3600 no 2_776
Cl3 H62C 3.4316 no 2_677
Cl3 H73B 3.4426 no 1_545
Cl3 H78B 3.1927 no 2_766
O4 H46 3.1837 no 2_678
O4 H57B 3.4529 no 1_456
O4 H57C 3.3955 no 1_456
O4 H76B 2.4195 no 2_677
O6 H24 3.2120 no 2_776
O6 H62B 2.8770 no 1_654
O6 H76A 3.2146 no 2_776
O6 H76B 2.6679 no 2_776
O10 H25 3.1610 no 1_546
O10 H41 2.7483 no 2_668
O10 H42C 3.0980 no 1_546
O10 H47B 3.5901 no 2_678
O10 H50A 3.3588 no 2_668
O10 H77B 2.8424 no 2_668
O11 H19A 3.4581 no 2_776
O11 H19C 3.0598 no 2_776
O11 H59 2.7203 no 2_767
O11 H77A 2.5497 no 2_767
O11 H77B 3.2774 no 2_767
N5 H71B 3.1093 no 2_777
N5 H71C 3.5150 no 2_777
N8 H67B 2.9343 no 2_677
N9 H26 3.3051 no 2_677
N79 H57A 3.5023 no 2_776
N79 H68 3.4234 no 2_777
C13 H67B 2.7938 no 2_677
C14 H71B 3.1305 no 2_777
C15 H67B 3.0156 no 2_677
C16 H47B 3.5702 no 2_687
C16 H77A 3.5152 no 1_564
C17 H23B 3.1569 no 2_777
C17 H57A 3.0264 no 2_776
C19 H23B 3.1864 no 2_777
C19 H27 3.3164 no 1_565
C19 H75 3.4493 no 2_776
C19 H78A 3.2965 no 1_565
C19 H78C 3.2636 no 1_565
C20 H57A 3.3238 no 2_776
C22 H24 3.5289 no 2_776
C22 H62B 2.8471 no 1_654
C22 H62C 3.3639 no 1_654
C22 H76A 3.1833 no .
C22 H76A 3.3480 no 2_776
C22 H76B 3.5064 no 2_776
C23 H19B 3.4997 no 2_777
C23 H33B 3.2995 no 2_777
C23 H78A 2.8632 no 2_767
C24 H23B 3.4717 no 2_777
C24 H57A 3.0233 no 2_776
C24 H68 3.0287 no 2_777
C25 H47B 3.3471 no 2_687
C25 H56B 3.4828 no 1_565
C25 H77A 3.1174 no 1_564
C26 H67B 2.7977 no 2_677
C26 H73A 3.1961 no 1_545
C27 H19A 3.2335 no 2_776
C27 H50B 3.0950 no 2_767
C27 H78C 3.2671 no 2_766
C28 H57A 3.3218 no 2_776
C28 H68 2.8238 no 2_777
C30 H33B 3.3885 no 2_777
C31 H42B 3.5632 no 2_677
C31 H42C 3.5229 no 2_677
C31 H67B 3.4728 no 2_677
C31 H67C 3.5423 no 2_677
C31 H77C 3.4618 no 2_668
C32 H68 3.0157 no 2_777
C32 H71C 3.3401 no 2_777
C32 H76A 3.4977 no .
C33 H23B 3.2577 no 2_777
C33 H44A 3.4113 no 2_777
C33 H44C 3.3042 no 2_777
C33 H60 3.2008 no 1_565
C33 H60 3.4743 no 2_777
C34 H62B 3.3570 no 1_654
C34 H62C 3.4972 no 1_654
C34 H73C 3.5786 no 1_545
C34 H76A 2.9359 no .
C36 H26 2.7212 no 2_677
C36 H62A 2.9467 no 2_678
C37 H33A 3.3880 no 1_545
C37 H47A 3.3336 no 1_545
C38 H67B 2.9344 no 2_677
C38 H73A 3.3242 no 1_545
C39 H26 3.1183 no 2_677
C39 H50A 3.5145 no 1_565
C39 H56B 3.3404 no 2_677
C39 H62A 3.0749 no 2_678
C39 H65 3.4332 no 2_678
C40 H19A 3.3040 no 2_776
C40 H24 3.1622 no 2_776
C40 H50B 3.5557 no 2_767
C40 H62B 3.0141 no 1_654
C41 H42C 3.5699 no 2_677
C41 H77C 3.5737 no 2_668
C42 H31B 2.8635 no 2_677
C42 H47B 3.2447 no 2_687
C42 H56C 3.0581 no 2_677
C42 H57A 3.4565 no 2_776
C42 H77A 3.3398 no 1_564
C42 H77C 2.9984 no 1_564
C44 H33A 3.4160 no 2_777
C44 H33B 3.5148 no 2_777
C44 H33C 3.5373 no 2_777
C44 H50C 3.3787 no 2_767
C44 H63 3.4221 no 1_545
C44 H71C 3.4745 no 2_777
C45 H62C 3.5459 no 2_678
C45 H71B 2.8123 no 2_777
C46 H26 3.1373 no 2_677
C46 H62A 3.0487 no 2_678
C46 H67C 3.2214 no 2_677
C47 H42C 3.5058 no 2_687
C47 H47C 3.3035 no 2_687
C47 H50A 3.1938 no 1_565
C48 H57B 3.4809 no 1_456
C50 H33A 3.4040 no 1_545
C50 H44C 3.4809 no 2_767
C50 H47A 3.4493 no 1_545
C50 H62B 3.5831 no 2_668
C50 H65 2.9904 no 2_668
C51 H46 3.2676 no 2_678
C51 H57B 3.0869 no 1_456
C51 H57C 3.2459 no 1_456
C51 H61 3.1546 no 2_678
C52 H46 2.9904 no 2_678
C52 H57B 2.9352 no 1_456
C52 H57C 3.3513 no 1_456
C52 H76B 3.4408 no 2_677
C53 H62C 3.5536 no 1_654
C53 H68 3.2667 no 2_777
C53 H71C 3.5614 no 2_777
C53 H76A 2.7895 no .
C54 H71B 3.2929 no 2_777
C55 H50A 3.4086 no 1_565
C55 H56B 3.3728 no 2_677
C56 H42A 2.9922 no 2_677
C56 H47A 3.5652 no 1_545
C56 H73A 3.0235 no 1_545
C56 H73C 3.5106 no 1_545
C57 H31B 3.5967 no 1_654
C57 H42B 3.2739 no 2_776
C57 H67A 3.3325 no 2_776
C57 H67C 3.4800 no 2_776
C57 H76B 3.1865 no 2_776
C58 H57C 3.5600 no 1_456
C58 H61 3.3045 no 2_678
C58 H67C 3.1941 no 2_677
C59 H78B 3.3823 no 2_767
C60 H33A 2.8330 no 1_545
C60 H33A 3.5793 no 2_777
C60 H33B 3.1830 no 2_777
C61 H57C 3.1465 no 1_456
C61 H61 2.7241 no 2_678
C61 H76B 3.3965 no 2_677
C62 H22 3.4903 no 1_456
C62 H71A 3.5199 no 2_678
C62 H76B 2.9867 no 2_677
C63 H27 3.5128 no 1_565
C63 H56A 2.9186 no 1_565
C63 H64 3.3146 no 1_565
C64 H19A 3.5066 no 2_776
C64 H50B 3.2137 no 2_767
C64 H63 3.4531 no 1_545
C64 H73C 3.3674 no 1_545
C65 H39 3.0439 no 2_678
C65 H46 3.4628 no 2_678
C65 H50A 3.2476 no 2_668
C65 H57B 3.1417 no 1_456
C66 H19A 2.9351 no 2_776
C66 H19C 3.0771 no 2_776
C66 H50B 3.2025 no 2_767
C66 H77A 3.3339 no 2_767
C67 H31B 3.5975 no 2_677
C67 H31C 3.2234 no 2_677
C67 H57C 3.2369 no 2_776
C67 H67B 3.5680 no 2_677
C68 H62C 3.4024 no 2_678
C68 H71B 2.8260 no 2_777
C69 H19A 3.5835 no 2_776
C69 H24 3.2971 no 2_776
C69 H50B 3.4629 no 2_767
C69 H62B 2.9800 no 1_654
C70 H26 2.8372 no 2_677
C70 H62A 2.8847 no 2_678
C70 H67C 3.3449 no 2_677
C71 H44A 3.0722 no 2_777
C71 H62A 3.5573 no 2_678
C71 H62C 3.5101 no 2_678
C71 H71B 3.4622 no 2_777
C72 H56A 3.0359 no 1_565
C72 H56B 3.0907 no 1_565
C72 H64 3.5846 no 1_565
C73 H56A 3.1903 no 1_565
C73 H56B 3.0978 no 1_565
C73 H64 3.1616 no 1_565
C73 H78B 3.5604 no 2_776
C74 H25 3.5631 no 1_546
C74 H39 3.4093 no 2_678
C74 H57B 3.4822 no 1_456
C74 H77B 3.2585 no 2_668
C75 H19A 2.9884 no 2_776
C75 H19C 2.9524 no 2_776
C75 H50B 3.4257 no 2_767
C75 H77A 3.1365 no 2_767
C75 H77B 3.4097 no 2_767
C75 H77C 3.5019 no 2_767
C76 H22 3.0007 no 2_776
C76 H53 3.5044 no 2_776
C76 H57C 3.2749 no 2_776
C76 H61 3.3059 no 2_677
C76 H62C 3.4789 no 2_677
C77 H25 3.1749 no 1_546
C77 H41 3.2216 no 2_668
C77 H42B 3.5470 no 1_546
C77 H42C 2.8202 no 1_546
C77 H75 2.7432 no 2_767
C77 H77B 2.8152 no 2_668
C78 H19A 3.1004 no 1_545
C78 H19B 3.4359 no 1_545
C78 H23A 3.1700 no 2_767
C78 H59 3.0892 no 2_767
C78 H73B 3.4362 no 2_776
H19A O11 3.4581 no 2_776
H19A C27 3.2335 no 2_776
H19A C40 3.3040 no 2_776
H19A C64 3.5066 no 2_776
H19A C66 2.9351 no 2_776
H19A C69 3.5835 no 2_776
H19A C75 2.9884 no 2_776
H19A C78 3.1004 no 1_565
H19A H23B 3.3885 no 2_777
H19A H27 3.2790 no 1_565
H19A H75 3.3655 no 2_776
H19A H78A 2.8822 no 1_565
H19A H78B 3.4561 no 1_565
H19A H78C 2.5390 no 1_565
H19A H78C 3.4330 no 2_776
H19B C23 3.4997 no 2_777
H19B C78 3.4359 no 1_565
H19B H23B 2.6075 no 2_777
H19B H27 2.6529 no 1_565
H19B H78A 2.8197 no 1_565
H19B H78C 3.1551 no 1_565
H19C O11 3.0598 no 2_776
H19C C66 3.0771 no 2_776
H19C C75 2.9524 no 2_776
H19C H27 3.5474 no 1_565
H19C H57A 3.4658 no 2_776
H19C H75 2.8636 no 2_776
H19C H78C 3.4394 no 2_776
H22 C62 3.4903 no 1_654
H22 C76 3.0007 no 2_776
H22 H24 3.2394 no 2_776
H22 H53 3.0788 no 2_776
H22 H62B 2.9831 no 1_654
H22 H62C 3.2491 no 1_654
H22 H76A 3.1102 no .
H22 H76A 2.4087 no 2_776
H22 H76B 2.7266 no 2_776
H23A Cl3 3.1935 no 1_556
H23A C78 3.1700 no 2_767
H23A H78A 2.4755 no 2_767
H23A H78B 3.0019 no 2_767
H23B C17 3.1569 no 2_777
H23B C19 3.1864 no 2_777
H23B C24 3.4717 no 2_777
H23B C33 3.2577 no 2_777
H23B H19A 3.3885 no 2_777
H23B H19B 2.6075 no 2_777
H23B H33B 2.5645 no 2_777
H23B H33C 3.1134 no 2_777
H23B H78A 2.7279 no 2_767
H23C H33B 3.2047 no 2_777
H23C H78A 2.9126 no 2_767
H24 Cl3 3.2820 no 2_776
H24 O6 3.2120 no 2_776
H24 C22 3.5289 no 2_776
H24 C40 3.1622 no 2_776
H24 C69 3.2971 no 2_776
H24 H22 3.2394 no 2_776
H24 H57A 3.3467 no 2_776
H24 H68 3.2143 no 2_777
H25 O10 3.1610 no 1_564
H25 C74 3.5631 no 1_564
H25 C77 3.1749 no 1_564
H25 H39 3.0526 no 2_687
H25 H47B 2.8477 no 2_687
H25 H77A 2.5665 no 1_564
H25 H77C 3.3972 no 1_564
H26 Cl2 3.3728 no .
H26 N9 3.3051 no 2_677
H26 C36 2.7212 no 2_677
H26 C39 3.1183 no 2_677
H26 C46 3.1373 no 2_677
H26 C70 2.8372 no 2_677
H26 H39 3.3452 no 2_677
H26 H46 3.1261 no 2_677
H26 H67B 3.2444 no 2_677
H26 H70 3.3151 no 2_677
H26 H73A 2.8310 no 1_545
H27 C19 3.3164 no 1_545
H27 C63 3.5128 no 1_545
H27 H19A 3.2790 no 1_545
H27 H19B 2.6529 no 1_545
H27 H19C 3.5474 no 1_545
H27 H33B 3.4418 no 1_545
H27 H50B 3.4756 no 2_767
H27 H63 3.2231 no 1_545
H27 H78C 3.1203 no 2_766
H31A H57B 3.2709 no 1_456
H31A H77C 3.2591 no 2_668
H31B C42 2.8635 no 2_677
H31B C57 3.5967 no 1_456
H31B C67 3.5975 no 2_677
H31B H42A 2.8697 no 2_677
H31B H42B 2.5847 no 2_677
H31B H42C 2.6535 no 2_677
H31B H57A 3.4239 no 1_456
H31B H57B 3.2018 no 1_456
H31B H57C 3.5845 no 1_456
H31B H67A 3.4913 no 2_677
H31B H67B 3.2717 no 2_677
H31B H67C 3.4395 no 2_677
H31B H77C 2.8885 no 2_668
H31C C67 3.2234 no 2_677
H31C H67A 3.5611 no 2_677
H31C H67B 2.7879 no 2_677
H31C H67C 2.8681 no 2_677
H32 H68 3.5204 no 2_777
H32 H71C 3.1796 no 2_777
H33A C37 3.3880 no 1_565
H33A C44 3.4160 no 2_777
H33A C50 3.4040 no 1_565
H33A C60 2.8330 no 1_565
H33A C60 3.5793 no 2_777
H33A H44A 3.3447 no 2_777
H33A H44C 3.5371 no 1_565
H33A H44C 2.8009 no 2_777
H33A H50A 3.5389 no 1_565
H33A H50C 2.8391 no 1_565
H33A H60 2.2441 no 1_565
H33A H60 3.0348 no 2_777
H33B C23 3.2995 no 2_777
H33B C30 3.3885 no 2_777
H33B C44 3.5148 no 2_777
H33B C60 3.1830 no 2_777
H33B H23B 2.5645 no 2_777
H33B H23C 3.2047 no 2_777
H33B H27 3.4418 no 1_565
H33B H44A 3.3039 no 2_777
H33B H44C 3.2982 no 2_777
H33B H60 3.5060 no 1_565
H33B H60 3.0132 no 2_777
H33C C44 3.5373 no 2_777
H33C H23B 3.1134 no 2_777
H33C H44A 3.0238 no 2_777
H33C H44C 3.2847 no 2_777
H33C H50C 3.5803 no 1_565
H34 H73C 2.8663 no 1_545
H34 H76A 3.4186 no .
H39 C65 3.0439 no 2_678
H39 C74 3.4093 no 2_678
H39 H25 3.0526 no 2_687
H39 H26 3.3452 no 2_677
H39 H50A 3.4304 no 1_565
H39 H56B 3.4746 no 2_677
H39 H62A 3.0721 no 2_678
H39 H65 2.9038 no 2_678
H39 H73A 3.1354 no 2_687
H41 O10 2.7483 no 2_668
H41 C77 3.2216 no 2_668
H41 H42C 3.1722 no 2_677
H41 H47B 3.5778 no 1_545
H41 H77C 2.7490 no 2_668
H42A C56 2.9922 no 2_677
H42A H31B 2.8697 no 2_677
H42A H47B 3.1888 no 2_687
H42A H47C 3.4044 no 2_687
H42A H56B 2.8529 no 2_677
H42A H56C 2.3078 no 2_677
H42B C31 3.5632 no 2_677
H42B C57 3.2739 no 2_776
H42B C77 3.5470 no 1_564
H42B H31B 2.5847 no 2_677
H42B H56C 3.4531 no 2_677
H42B H57A 2.4889 no 2_776
H42B H57B 3.2620 no 2_776
H42B H75 3.1861 no 2_776
H42B H77A 3.3606 no 1_564
H42B H77C 2.8660 no 1_564
H42C O10 3.0980 no 1_564
H42C C31 3.5229 no 2_677
H42C C41 3.5699 no 2_677
H42C C47 3.5058 no 2_687
H42C C77 2.8202 no 1_564
H42C H31B 2.6535 no 2_677
H42C H41 3.1722 no 2_677
H42C H47B 2.6657 no 2_687
H42C H47C 3.5904 no 2_687
H42C H56C 3.0470 no 2_677
H42C H77A 2.7642 no 1_564
H42C H77C 2.3121 no 1_564
H44A C33 3.4113 no 2_777
H44A C71 3.0722 no 2_777
H44A H33A 3.3447 no 2_777
H44A H33B 3.3039 no 2_777
H44A H33C 3.0238 no 2_777
H44A H50C 3.5307 no 2_767
H44A H71A 3.2474 no 2_777
H44A H71B 2.8061 no 2_777
H44A H71C 2.6768 no 2_777
H44B H63 2.9994 no 1_545
H44B H71C 3.5211 no 2_777
H44B H73C 3.3423 no 1_545
H44C C33 3.3042 no 2_777
H44C C50 3.4809 no 2_767
H44C H33A 3.5371 no 1_545
H44C H33A 2.8009 no 2_777
H44C H33B 3.2982 no 2_777
H44C H33C 3.2847 no 2_777
H44C H50C 2.5227 no 2_767
H44C H60 2.8265 no 2_767
H44C H63 3.1527 no 1_545
H46 Cl2 3.2671 no 2_677
H46 O4 3.1837 no 2_678
H46 C51 3.2676 no 2_678
H46 C52 2.9904 no 2_678
H46 C65 3.4628 no 2_678
H46 H26 3.1261 no 2_677
H46 H62A 3.1374 no 2_678
H46 H73A 3.5201 no 2_687
H47A C37 3.3336 no 1_565
H47A C50 3.4493 no 1_565
H47A C56 3.5652 no 1_565
H47A H50A 2.9118 no 1_565
H47A H56A 3.1949 no 1_565
H47A H56B 3.5914 no 1_565
H47A H56C 3.3353 no 1_565
H47B O10 3.5901 no 2_678
H47B C16 3.5702 no 2_687
H47B C25 3.3471 no 2_687
H47B C42 3.2447 no 2_687
H47B H25 2.8477 no 2_687
H47B H41 3.5778 no 1_565
H47B H42A 3.1888 no 2_687
H47B H42C 2.6657 no 2_687
H47B H47C 3.4070 no 2_687
H47B H50A 2.8860 no 1_565
H47B H56C 3.4653 no 1_565
H47C C47 3.3035 no 2_687
H47C H42A 3.4044 no 2_687
H47C H42C 3.5904 no 2_687
H47C H47B 3.4070 no 2_687
H47C H47C 2.4216 no 2_687
H47C H56B 3.4637 no 1_565
H47C H56B 3.3423 no 2_677
H47C H56C 3.5968 no 1_565
H48 Cl3 3.4657 no 1_556
H48 H78B 3.4856 no 2_767
H50A O10 3.3588 no 2_668
H50A C39 3.5145 no 1_545
H50A C47 3.1938 no 1_545
H50A C55 3.4086 no 1_545
H50A C65 3.2476 no 2_668
H50A H33A 3.5389 no 1_545
H50A H39 3.4304 no 1_545
H50A H47A 2.9118 no 1_545
H50A H47B 2.8860 no 1_545
H50A H62A 3.3322 no 2_668
H50A H62B 3.3284 no 2_668
H50A H65 2.3554 no 2_668
H50B C27 3.0950 no 2_767
H50B C40 3.5557 no 2_767
H50B C64 3.2137 no 2_767
H50B C66 3.2025 no 2_767
H50B C69 3.4629 no 2_767
H50B C75 3.4257 no 2_767
H50B H27 3.4756 no 2_767
H50B H62B 3.2508 no 2_668
H50B H65 2.7774 no 2_668
H50C C44 3.3787 no 2_767
H50C H33A 2.8391 no 1_545
H50C H33C 3.5803 no 1_545
H50C H44A 3.5307 no 2_767
H50C H44C 2.5227 no 2_767
H50C H62B 3.5902 no 2_668
H50C H65 3.5516 no 2_668
H53 Cl3 3.3600 no 2_776
H53 C76 3.5044 no 2_776
H53 H22 3.0788 no 2_776
H53 H62C 3.4577 no 1_654
H53 H68 3.2261 no 2_777
H53 H76A 2.7483 no .
H53 H76A 2.9770 no 2_776
H56A C63 2.9186 no 1_545
H56A C72 3.0359 no 1_545
H56A C73 3.1903 no 1_545
H56A H47A 3.1949 no 1_545
H56A H63 2.8233 no 1_545
H56A H73A 2.9797 no 1_545
H56A H73C 3.0423 no 1_545
H56B C25 3.4828 no 1_545
H56B C39 3.3404 no 2_677
H56B C55 3.3728 no 2_677
H56B C72 3.0907 no 1_545
H56B C73 3.0978 no 1_545
H56B H39 3.4746 no 2_677
H56B H42A 2.8529 no 2_677
H56B H47A 3.5914 no 1_545
H56B H47C 3.4637 no 1_545
H56B H47C 3.3423 no 2_677
H56B H73A 2.4780 no 1_545
H56B H73C 3.3634 no 1_545
H56C C42 3.0581 no 2_677
H56C H42A 2.3078 no 2_677
H56C H42B 3.4531 no 2_677
H56C H42C 3.0470 no 2_677
H56C H47A 3.3353 no 1_545
H56C H47B 3.4653 no 1_545
H56C H47C 3.5968 no 1_545
H57A N79 3.5023 no 2_776
H57A C17 3.0264 no 2_776
H57A C20 3.3238 no 2_776
H57A C24 3.0233 no 2_776
H57A C28 3.3218 no 2_776
H57A C42 3.4565 no 2_776
H57A H19C 3.4658 no 2_776
H57A H24 3.3467 no 2_776
H57A H31B 3.4239 no 1_654
H57A H42B 2.4889 no 2_776
H57A H67A 2.8827 no 2_776
H57A H67C 3.4689 no 2_776
H57A H77C 3.5534 no 2_767
H57B O4 3.4529 no 1_654
H57B C48 3.4809 no 1_654
H57B C51 3.0869 no 1_654
H57B C52 2.9352 no 1_654
H57B C65 3.1417 no 1_654
H57B C74 3.4822 no 1_654
H57B H31A 3.2709 no 1_654
H57B H31B 3.2018 no 1_654
H57B H42B 3.2620 no 2_776
H57B H65 3.5682 no 1_654
H57B H77B 3.5773 no 2_767
H57B H77C 2.9136 no 2_767
H57C Cl2 3.0795 no 2_776
H57C O4 3.3955 no 1_654
H57C C51 3.2459 no 1_654
H57C C52 3.3513 no 1_654
H57C C58 3.5600 no 1_654
H57C C61 3.1465 no 1_654
H57C C67 3.2369 no 2_776
H57C C76 3.2749 no 2_776
H57C H31B 3.5845 no 1_654
H57C H61 3.3326 no 1_654
H57C H67A 2.8857 no 2_776
H57C H67C 2.6950 no 2_776
H57C H76A 3.5117 no 2_776
H57C H76B 2.7303 no 2_776
H58 H67C 3.2524 no 2_677
H59 O11 2.7203 no 2_767
H59 C78 3.0892 no 2_767
H59 H78A 3.3193 no 2_767
H59 H78B 2.7107 no 2_767
H60 C33 3.2008 no 1_545
H60 C33 3.4743 no 2_777
H60 H33A 2.2441 no 1_545
H60 H33A 3.0348 no 2_777
H60 H33B 3.5060 no 1_545
H60 H33B 3.0132 no 2_777
H60 H44C 2.8265 no 2_767
H60 H60 2.7067 no 2_767
H61 Cl2 3.2068 no 2_677
H61 C51 3.1546 no 2_678
H61 C58 3.3045 no 2_678
H61 C61 2.7241 no 2_678
H61 C76 3.3059 no 2_677
H61 H57C 3.3326 no 1_456
H61 H61 2.6017 no 2_678
H61 H76B 2.8048 no 2_677
H62A C36 2.9467 no 2_678
H62A C39 3.0749 no 2_678
H62A C46 3.0487 no 2_678
H62A C70 2.8847 no 2_678
H62A C71 3.5573 no 2_678
H62A H39 3.0721 no 2_678
H62A H46 3.1374 no 2_678
H62A H50A 3.3322 no 2_668
H62A H70 3.3410 no 2_678
H62A H71A 2.9388 no 2_678
H62A H71C 3.5157 no 2_678
H62B O6 2.8770 no 1_456
H62B C22 2.8471 no 1_456
H62B C34 3.3570 no 1_456
H62B C40 3.0141 no 1_456
H62B C50 3.5831 no 2_668
H62B C69 2.9800 no 1_456
H62B H22 2.9831 no 1_456
H62B H50A 3.3284 no 2_668
H62B H50B 3.2508 no 2_668
H62B H50C 3.5902 no 2_668
H62B H76B 3.1680 no 2_677
H62C Cl3 3.4316 no 2_677
H62C C22 3.3639 no 1_456
H62C C34 3.4972 no 1_456
H62C C45 3.5459 no 2_678
H62C C53 3.5536 no 1_456
H62C C68 3.4024 no 2_678
H62C C71 3.5101 no 2_678
H62C C76 3.4789 no 2_677
H62C H22 3.2491 no 1_456
H62C H53 3.4577 no 1_456
H62C H68 3.1558 no 2_678
H62C H71A 3.3158 no 2_678
H62C H71C 3.1759 no 2_678
H62C H76B 2.7979 no 2_677
H63 C44 3.4221 no 1_565
H63 C64 3.4531 no 1_565
H63 H27 3.2231 no 1_565
H63 H44B 2.9994 no 1_565
H63 H44C 3.1527 no 1_565
H63 H56A 2.8233 no 1_565
H63 H64 2.6975 no 1_565
H64 C63 3.3146 no 1_545
H64 C72 3.5846 no 1_545
H64 C73 3.1616 no 1_545
H64 H63 2.6975 no 1_545
H64 H73B 3.2286 no 1_545
H64 H73C 2.4505 no 1_545
H65 C39 3.4332 no 2_678
H65 C50 2.9904 no 2_668
H65 H39 2.9038 no 2_678
H65 H50A 2.3554 no 2_668
H65 H50B 2.7774 no 2_668
H65 H50C 3.5516 no 2_668
H65 H57B 3.5682 no 1_456
H67A C57 3.3325 no 2_776
H67A H31B 3.4913 no 2_677
H67A H31C 3.5611 no 2_677
H67A H57A 2.8827 no 2_776
H67A H57C 2.8857 no 2_776
H67B N8 2.9343 no 2_677
H67B C13 2.7938 no 2_677
H67B C15 3.0156 no 2_677
H67B C26 2.7977 no 2_677
H67B C31 3.4728 no 2_677
H67B C38 2.9344 no 2_677
H67B C67 3.5680 no 2_677
H67B H26 3.2444 no 2_677
H67B H31B 3.2717 no 2_677
H67B H31C 2.7879 no 2_677
H67B H67B 3.2299 no 2_677
H67C Cl2 3.2164 no .
H67C C31 3.5423 no 2_677
H67C C46 3.2214 no 2_677
H67C C57 3.4800 no 2_776
H67C C58 3.1941 no 2_677
H67C C70 3.3449 no 2_677
H67C H31B 3.4395 no 2_677
H67C H31C 2.8681 no 2_677
H67C H57A 3.4689 no 2_776
H67C H57C 2.6950 no 2_776
H67C H58 3.2524 no 2_677
H67C H70 3.2656 no 2_677
H68 N79 3.4234 no 2_777
H68 C24 3.0287 no 2_777
H68 C28 2.8238 no 2_777
H68 C32 3.0157 no 2_777
H68 C53 3.2667 no 2_777
H68 H24 3.2143 no 2_777
H68 H32 3.5204 no 2_777
H68 H53 3.2261 no 2_777
H68 H62C 3.1558 no 2_678
H68 H71B 3.1819 no 2_777
H70 H26 3.3151 no 2_677
H70 H62A 3.3410 no 2_678
H70 H67C 3.2656 no 2_677
H71A C62 3.5199 no 2_678
H71A H44A 3.2474 no 2_777
H71A H62A 2.9388 no 2_678
H71A H62C 3.3158 no 2_678
H71B N5 3.1093 no 2_777
H71B C14 3.1305 no 2_777
H71B C45 2.8123 no 2_777
H71B C54 3.2929 no 2_777
H71B C68 2.8260 no 2_777
H71B C71 3.4622 no 2_777
H71B H44A 2.8061 no 2_777
H71B H68 3.1819 no 2_777
H71B H71B 3.2158 no 2_777
H71C N5 3.5150 no 2_777
H71C C32 3.3401 no 2_777
H71C C44 3.4745 no 2_777
H71C C53 3.5614 no 2_777
H71C H32 3.1796 no 2_777
H71C H44A 2.6768 no 2_777
H71C H44B 3.5211 no 2_777
H71C H62A 3.5157 no 2_678
H71C H62C 3.1759 no 2_678
H73A Cl2 3.0649 no 1_565
H73A C26 3.1961 no 1_565
H73A C38 3.3242 no 1_565
H73A C56 3.0235 no 1_565
H73A H26 2.8310 no 1_565
H73A H39 3.1354 no 2_687
H73A H46 3.5201 no 2_687
H73A H56A 2.9797 no 1_565
H73A H56B 2.4780 no 1_565
H73B Cl2 3.2791 no 1_565
H73B Cl3 3.4426 no 1_565
H73B C78 3.4362 no 2_776
H73B H64 3.2286 no 1_565
H73B H78B 2.6448 no 2_776
H73B H78C 3.5513 no 2_776
H73C Cl2 3.1689 no 1_565
H73C C34 3.5786 no 1_565
H73C C56 3.5106 no 1_565
H73C C64 3.3674 no 1_565
H73C H34 2.8663 no 1_565
H73C H44B 3.3423 no 1_565
H73C H56A 3.0423 no 1_565
H73C H56B 3.3634 no 1_565
H73C H64 2.4505 no 1_565
H75 C19 3.4493 no 2_776
H75 C77 2.7432 no 2_767
H75 H19A 3.3655 no 2_776
H75 H19C 2.8636 no 2_776
H75 H42B 3.1861 no 2_776
H75 H77A 2.4174 no 2_767
H75 H77B 2.7628 no 2_767
H75 H77C 2.5914 no 2_767
H76A O6 3.2146 no 2_776
H76A C22 3.1833 no .
H76A C22 3.3480 no 2_776
H76A C32 3.4977 no .
H76A C34 2.9359 no .
H76A C53 2.7895 no .
H76A H22 3.1102 no .
H76A H22 2.4087 no 2_776
H76A H34 3.4186 no .
H76A H53 2.7483 no .
H76A H53 2.9770 no 2_776
H76A H57C 3.5117 no 2_776
H76B O4 2.4195 no 2_677
H76B O6 2.6679 no 2_776
H76B C22 3.5064 no 2_776
H76B C52 3.4408 no 2_677
H76B C57 3.1865 no 2_776
H76B C61 3.3965 no 2_677
H76B C62 2.9867 no 2_677
H76B H22 2.7266 no 2_776
H76B H57C 2.7303 no 2_776
H76B H61 2.8048 no 2_677
H76B H62B 3.1680 no 2_677
H76B H62C 2.7979 no 2_677
H77A O11 2.5497 no 2_767
H77A C16 3.5152 no 1_546
H77A C25 3.1174 no 1_546
H77A C42 3.3398 no 1_546
H77A C66 3.3339 no 2_767
H77A C75 3.1365 no 2_767
H77A H25 2.5665 no 1_546
H77A H42B 3.3606 no 1_546
H77A H42C 2.7642 no 1_546
H77A H75 2.4174 no 2_767
H77A H78B 3.5114 no 2_767
H77B O10 2.8424 no 2_668
H77B O11 3.2774 no 2_767
H77B C74 3.2585 no 2_668
H77B C75 3.4097 no 2_767
H77B C77 2.8152 no 2_668
H77B H57B 3.5773 no 2_767
H77B H75 2.7628 no 2_767
H77B H77B 2.2021 no 2_668
H77B H77C 3.0845 no 2_668
H77C C31 3.4618 no 2_668
H77C C41 3.5737 no 2_668
H77C C42 2.9984 no 1_546
H77C C75 3.5019 no 2_767
H77C H25 3.3972 no 1_546
H77C H31A 3.2591 no 2_668
H77C H31B 2.8885 no 2_668
H77C H41 2.7490 no 2_668
H77C H42B 2.8660 no 1_546
H77C H42C 2.3121 no 1_546
H77C H57A 3.5534 no 2_767
H77C H57B 2.9136 no 2_767
H77C H75 2.5914 no 2_767
H77C H77B 3.0845 no 2_668
H78A C19 3.2965 no 1_545
H78A C23 2.8632 no 2_767
H78A H19A 2.8822 no 1_545
H78A H19B 2.8197 no 1_545
H78A H23A 2.4755 no 2_767
H78A H23B 2.7279 no 2_767
H78A H23C 2.9126 no 2_767
H78A H59 3.3193 no 2_767
H78B Cl3 3.1927 no 2_766
H78B C59 3.3823 no 2_767
H78B C73 3.5604 no 2_776
H78B H19A 3.4561 no 1_545
H78B H23A 3.0019 no 2_767
H78B H48 3.4856 no 2_767
H78B H59 2.7107 no 2_767
H78B H73B 2.6448 no 2_776
H78B H77A 3.5114 no 2_767
H78C C19 3.2636 no 1_545
H78C C27 3.2671 no 2_766
H78C H19A 2.5390 no 1_545
H78C H19A 3.4330 no 2_776
H78C H19B 3.1551 no 1_545
H78C H19C 3.4394 no 2_776
H78C H27 3.1203 no 2_766
H78C H73B 3.5513 no 2_776
H78C H78C 3.0578 no 2_766

loop_
_geom_torsion_atom_site_label_1
_geom_torsion_atom_site_label_2
_geom_torsion_atom_site_label_3
_geom_torsion_atom_site_label_4
_geom_torsion
_geom_torsion_publ_flag
N5 Zn1 N8 C13 -171.9(3) no
N5 Zn1 N8 C15 -5.9(2) no
N8 Zn1 N5 C45 -168.7(2) no
N8 Zn1 N5 C54 -7.8(3) no
N5 Zn1 N9 C21 126.7(3) no
N5 Zn1 N9 C36 -52.4(3) no
N9 Zn1 N5 C45 -40.3(3) no
N9 Zn1 N5 C54 120.6(3) no
N5 Zn1 N79 C20 -111.9(3) no
N5 Zn1 N79 C28 62.6(4) no
N79 Zn1 N5 C45 68.4(3) no
N79 Zn1 N5 C54 -130.7(2) no
N8 Zn1 N9 C21 -123.2(3) no
N8 Zn1 N9 C36 57.7(4) no
N9 Zn1 N8 C13 70.9(3) no
N9 Zn1 N8 C15 -123.1(2) no
N8 Zn1 N79 C20 134.5(3) no
N8 Zn1 N79 C28 -51.0(4) no
N79 Zn1 N8 C13 -42.6(3) no
N79 Zn1 N8 C15 123.4(2) no
N9 Zn1 N79 C20 4.4(3) no
N9 Zn1 N79 C28 178.8(3) no
N79 Zn1 N9 C21 -0.3(3) no
N79 Zn1 N9 C36 -179.4(3) no
C62 O4 C52 C51 -173.1(4) no
C62 O4 C52 C65 8.9(7) no
C57 O6 C40 C69 -172.9(4) no
C57 O6 C40 C75 6.6(7) no
C77 O10 C74 C59 -5.7(8) no
C77 O10 C74 C65 175.7(5) no
C78 O11 C66 C27 11.5(7) no
C78 O11 C66 C75 -167.2(4) no
Zn1 N5 C45 C68 163.11(18) no
Zn1 N5 C45 C71 -16.9(5) no
Zn1 N5 C54 C7 16.0(5) no
Zn1 N5 C54 C14 -163.65(18) no
C45 N5 C54 C7 179.8(3) no
C45 N5 C54 C14 0.1(4) no
C54 N5 C45 C68 -0.3(4) no
C54 N5 C45 C71 179.7(3) no
Zn1 N8 C13 C26 168.17(18) no
Zn1 N8 C13 C67 -12.8(5) no
Zn1 N8 C15 C7 13.1(4) no
Zn1 N8 C15 C38 -168.81(17) no
C13 N8 C15 C7 -178.6(3) no
C13 N8 C15 C38 -0.5(4) no
C15 N8 C13 C26 0.3(4) no
C15 N8 C13 C67 179.2(3) no
Zn1 N9 C21 C18 -1.3(6) no
Zn1 N9 C21 C55 -179.9(3) no
Zn1 N9 C36 C39 -179.9(3) no
Zn1 N9 C36 C70 2.9(6) no
C21 N9 C36 C39 0.9(5) no
C21 N9 C36 C70 -176.4(4) no
C36 N9 C21 C18 178.0(4) no
C36 N9 C21 C55 -0.6(5) no
Zn1 N79 C20 C17 175.0(3) no
Zn1 N79 C20 C18 -7.3(6) no
Zn1 N79 C28 C24 -175.1(3) no
Zn1 N79 C28 C32 5.3(6) no
C20 N79 C28 C24 0.1(5) no
C20 N79 C28 C32 -179.5(4) no
C28 N79 C20 C17 -0.4(5) no
C28 N79 C20 C18 177.3(4) no
C15 C7 C29 C30 96.7(4) no
C15 C7 C29 C43 -84.0(5) no
C29 C7 C15 N8 175.8(3) no
C29 C7 C15 C38 -1.8(5) no
C15 C7 C54 N5 -9.6(5) no
C15 C7 C54 C14 170.0(3) no
C54 C7 C15 N8 -6.1(5) no
C54 C7 C15 C38 176.2(3) no
C29 C7 C54 N5 168.4(3) no
C29 C7 C54 C14 -12.0(5) no
C54 C7 C29 C30 -81.6(5) no
C54 C7 C29 C43 97.8(4) no
N8 C13 C26 C38 0.0(4) no
C67 C13 C26 C38 -178.9(3) no
C23 C14 C54 N5 177.4(4) no
C23 C14 C54 C7 -2.3(6) no
C23 C14 C68 C45 -177.8(3) no
C54 C14 C68 C45 -0.3(4) no
C68 C14 C54 N5 0.1(4) no
C68 C14 C54 C7 -179.5(3) no
N8 C15 C38 C26 0.5(4) no
N8 C15 C38 C56 -179.7(3) no
C7 C15 C38 C26 178.4(3) no
C7 C15 C38 C56 -1.8(6) no
C25 C16 C35 C18 -176.3(3) no
C25 C16 C35 C49 2.8(5) no
C35 C16 C25 C72 -0.8(6) no
C42 C16 C25 C72 -179.6(3) no
C42 C16 C35 C18 2.5(5) no
C42 C16 C35 C49 -178.4(3) no
C19 C17 C20 N79 -176.2(4) no
C19 C17 C20 C18 6.3(8) no
C19 C17 C24 C28 176.6(4) no
C20 C17 C24 C28 -0.4(5) no
C24 C17 C20 N79 0.5(5) no
C24 C17 C20 C18 -177.0(4) no
C20 C18 C21 N9 -0.9(7) no
C20 C18 C21 C55 177.4(4) no
C21 C18 C20 N79 5.6(8) no
C21 C18 C20 C17 -177.2(4) no
C20 C18 C35 C16 91.3(4) no
C20 C18 C35 C49 -87.8(5) no
C35 C18 C20 N79 -173.2(4) no
C35 C18 C20 C17 4.0(7) no
C21 C18 C35 C16 -87.6(5) no
C21 C18 C35 C49 93.3(5) no
C35 C18 C21 N9 177.8(4) no
C35 C18 C21 C55 -3.9(7) no
N9 C21 C55 C39 0.1(5) no
N9 C21 C55 C47 178.7(4) no
C18 C21 C55 C39 -178.4(4) no
C18 C21 C55 C47 0.1(8) no
C34 C22 C69 C40 -158.6(5) no
C34 C22 C69 C64 21.9(9) no
C69 C22 C34 C53 176.8(5) no
C17 C24 C28 N79 0.2(5) no
C17 C24 C28 C32 179.8(4) no
C16 C25 C72 C63 -0.9(6) no
C16 C25 C72 C73 179.0(4) no
C13 C26 C38 C15 -0.3(4) no
C13 C26 C38 C56 179.9(3) no
C64 C27 C66 O11 -177.7(5) no
C64 C27 C66 C75 0.9(8) no
C66 C27 C64 C69 -0.6(8) no
N79 C28 C32 C53 -176.0(4) no
C24 C28 C32 C53 4.5(8) no
C7 C29 C30 C44 -3.5(7) no
C7 C29 C30 C60 177.5(4) no
C7 C29 C43 C31 4.6(7) no
C7 C29 C43 C41 -176.5(4) no
C30 C29 C43 C31 -176.1(4) no
C30 C29 C43 C41 2.9(7) no
C43 C29 C30 C44 177.1(4) no
C43 C29 C30 C60 -1.9(7) no
C29 C30 C60 C37 0.1(8) no
C44 C30 C60 C37 -178.9(4) no
C28 C32 C53 C34 178.9(4) no
C22 C34 C53 C32 -176.8(5) no
C16 C35 C49 C33 178.4(3) no
C16 C35 C49 C63 -3.2(5) no
C18 C35 C49 C33 -2.5(5) no
C18 C35 C49 C63 175.9(3) no
N9 C36 C39 C55 -0.8(5) no
N9 C36 C70 C46 -173.5(4) no
C39 C36 C70 C46 9.9(8) no
C70 C36 C39 C55 176.1(5) no
C50 C37 C41 C43 -179.8(5) no
C41 C37 C60 C30 0.5(8) no
C60 C37 C41 C43 0.5(8) no
C50 C37 C60 C30 -179.2(5) no
C36 C39 C55 C21 0.4(5) no
C36 C39 C55 C47 -178.3(4) no
O6 C40 C69 C22 -0.8(7) no
O6 C40 C69 C64 178.7(4) no
O6 C40 C75 C66 -178.4(4) no
C69 C40 C75 C66 1.0(7) no
C75 C40 C69 C22 179.8(4) no
C75 C40 C69 C64 -0.8(7) no
C37 C41 C43 C29 -2.2(8) no
C37 C41 C43 C31 176.7(5) no
N5 C45 C68 C14 0.4(4) no
C71 C45 C68 C14 -179.6(3) no
C58 C46 C70 C36 -176.3(5) no
C70 C46 C58 C61 -175.2(5) no
C51 C48 C59 C74 0.2(9) no
C59 C48 C51 C52 4.3(8) no
C59 C48 C51 C61 -172.9(5) no
C33 C49 C63 C72 179.9(4) no
C35 C49 C63 C72 1.5(6) no
C48 C51 C52 O4 177.0(5) no
C48 C51 C52 C65 -5.0(8) no
C48 C51 C61 C58 16.2(9) no
C52 C51 C61 C58 -160.9(5) no
C61 C51 C52 O4 -5.7(8) no
C61 C51 C52 C65 172.3(5) no
O4 C52 C65 C74 179.0(5) no
C51 C52 C65 C74 1.1(8) no
C46 C58 C61 C51 -178.2(5) no
C48 C59 C74 O10 177.1(5) no
C48 C59 C74 C65 -4.3(8) no
C49 C63 C72 C25 0.5(6) no
C49 C63 C72 C73 -179.3(4) no
C27 C64 C69 C22 -180.0(5) no
C27 C64 C69 C40 0.6(8) no
C52 C65 C74 O10 -177.6(5) no
C52 C65 C74 C59 3.7(8) no
O11 C66 C75 C40 177.7(4) no
C27 C66 C75 C40 -1.1(8) no
